data_1549388
loop_
_publ_author_name
'Tsoureas, Nikolaos'
'Green, Jennifer C.'
'Cloke, F Geoffrey N'
'Puschmann, Horst'
'Roe, S. Mark'
'Tizzard, Graham'

_publ_section_title
;
 Trimerisation of carbon suboxide at a di-titanium centre to form a pyrone
 ring system.
;
_journal_issue 22
_journal_name_full 'Chemical science'
_journal_page_first 5008
_journal_page_last 5014
_journal_paper_doi 10.1039/c8sc01127c
_journal_volume 9
_journal_year 2018
_chemical_formula_moiety 'C113 H184 O6 Si8 Ti4'
_chemical_formula_sum 'C113 H184 O6 Si8 Ti4'
_chemical_formula_weight 2054.91
_chemical_name_common 2
_chemical_name_systematic 2
_chemical_properties_physical Air-sensitive,Moisture-sensitive
_space_group_crystal_system monoclinic
_space_group_IT_number 14
_space_group_name_Hall '-P 2yn'
_space_group_name_H-M_alt 'P 1 21/n 1'
_symmetry_space_group_name_Hall '-P 2yn'
_symmetry_space_group_name_H-M 'P 1 21/n 1'
_atom_sites_solution_hydrogens mixed
_audit_creation_date 2017-12-20
_audit_creation_method
;
Olex2 1.2-dev
(compiled 2017.12.08 svn.r3473 for OlexSys, GUI svn.r5356)
;
_audit_update_record
;
2018-01-15 deposited with the CCDC.
2018-05-08 downloaded from the CCDC.
;
_cell_angle_alpha 90
_cell_angle_beta 91.2490(10)
_cell_angle_gamma 90
_cell_formula_units_Z 4
_cell_length_a 14.5653(2)
_cell_length_b 25.3532(5)
_cell_length_c 31.1528(4)
_cell_measurement_reflns_used 17449
_cell_measurement_temperature 100(2)
_cell_measurement_theta_max 65.6910
_cell_measurement_theta_min 3.3030
_cell_volume 11501.3(3)
_computing_cell_refinement 'CrysAlisPro 1.171.39.29c (Rigaku OD, 2017)'
_computing_data_collection 'CrysAlisPro 1.171.39.29c (Rigaku OD, 2017)'
_computing_data_reduction 'CrysAlisPro 1.171.39.29c (Rigaku OD, 2017)'
_computing_molecular_graphics 'Olex2 (Dolomanov et al., 2009)'
_computing_publication_material 'Olex2 (Dolomanov et al., 2009)'
_computing_structure_refinement 'ShelXL (Sheldrick, 2015)'
_computing_structure_solution 'DIRDIFF 2008'
_diffrn_ambient_temperature 100.15
_diffrn_detector_area_resol_mean 22.2
_diffrn_measured_fraction_theta_full 0.982
_diffrn_measured_fraction_theta_max 0.982
_diffrn_measurement_device_type 'XtaLAB AFC11 (RCD3): quarter-chi single'
_diffrn_measurement_method '\w scans'
_diffrn_radiation_type CuK\a
_diffrn_radiation_wavelength 1.54184
_diffrn_reflns_av_R_equivalents 0.0544
_diffrn_reflns_av_unetI/netI 0.0486
_diffrn_reflns_Laue_measured_fraction_full 0.982
_diffrn_reflns_Laue_measured_fraction_max 0.982
_diffrn_reflns_limit_h_max 16
_diffrn_reflns_limit_h_min -17
_diffrn_reflns_limit_k_max 29
_diffrn_reflns_limit_k_min -27
_diffrn_reflns_limit_l_max 34
_diffrn_reflns_limit_l_min -37
_diffrn_reflns_number 67640
_diffrn_reflns_point_group_measured_fraction_full 0.982
_diffrn_reflns_point_group_measured_fraction_max 0.982
_diffrn_reflns_theta_full 67.627
_diffrn_reflns_theta_max 67.627
_diffrn_reflns_theta_min 2.838
_exptl_absorpt_coefficient_mu 3.459
_exptl_absorpt_correction_T_max 1
_exptl_absorpt_correction_T_min 0.35952
_exptl_absorpt_correction_type multi-scan
_exptl_absorpt_process_details
;
CrysAlisPro 1.171.39.29c (Rigaku Oxford Diffraction, 2017)
Empirical absorption correction using spherical harmonics,
 implemented in SCALE3 ABSPACK scaling algorithm.
;
_exptl_crystal_colour 'Light Brown'
_exptl_crystal_density_diffrn 1.187
_exptl_crystal_density_meas ?
_exptl_crystal_description Plate
_exptl_crystal_F_000 4440
_exptl_crystal_recrystallization_method 'Re-crystallisation from solvent: n-pentane'
_exptl_crystal_size_max 0.08
_exptl_crystal_size_mid 0.05
_exptl_crystal_size_min 0.02
_refine_diff_density_max 2.784
_refine_diff_density_min -1.472
_refine_diff_density_rms 0.126
_refine_ls_extinction_method none
_refine_ls_goodness_of_fit_ref 0.942
_refine_ls_hydrogen_treatment constr
_refine_ls_matrix_type full
_refine_ls_number_parameters 1362
_refine_ls_number_reflns 20424
_refine_ls_number_restraints 997
_refine_ls_restrained_S_all 0.953
_refine_ls_R_factor_all 0.1441
_refine_ls_R_factor_gt 0.1285
_refine_ls_shift/su_max 0.001
_refine_ls_shift/su_mean 0.000
_refine_ls_structure_factor_coef Fsqd
_refine_ls_weighting_details 'w={1-exp[-3.0000(sin\q/\l)^2^)]}/[\s^2^(Fo^2^)+(0.2000P)^2^] where P=(Fo^2^+2Fc^2^)/3'
_refine_ls_weighting_scheme calc
_refine_ls_wR_factor_gt 0.3566
_refine_ls_wR_factor_ref 0.3833
_reflns_Friedel_coverage 0.000
_reflns_number_gt 16144
_reflns_number_total 20424
_reflns_threshold_expression 'I > 2\s(I)'
_cod_data_source_file c8sc01127c2.cif
_cod_data_source_block 2
_cod_depositor_comments
;
The following automatic conversions were performed:

'_exptl_crystal_density_meas' value 'not measured' was changed to '?'
- the value is perceived as not measured.

Automatic conversion script
Id: cif_fix_values 4973 2017-02-22 13:04:09Z antanas 

 Adding full bibliography for 1549388--1549389.cif.
;
_cod_database_code 1549388
_shelx_shelxl_version_number 2017/1
_shelx_space_group_comment
;
The symmetry employed for this shelxl refinement is uniquely defined
by the following loop, which should always be used as a source of
symmetry information in preference to the above space-group names.
They are only intended as comments.
;
_shelx_estimated_absorpt_t_max 0.934
_shelx_estimated_absorpt_t_min 0.769
_olex2_refinement_description
;
1. Fixed Uiso
 At 1.2 times of:
  All C(H) groups
 At 1.5 times of:
  All C(H,H,H) groups
2. Uiso/Uaniso restraints and constraints
Uanis(C14_34) \\sim Ueq: with sigma of 0.01 and sigma for terminal atoms of 0.02
Uanis(C21_34) \\sim Ueq: with sigma of 0.01 and sigma for terminal atoms of 0.02
Uanis(C9_1) \\sim Ueq: with sigma of 0.01 and sigma for terminal atoms of 0.02
3. Rigid body (RIGU) restrains
 Si1_43, Si2_43, C1_43, C2_43, C3_43, C4_43, C5_43, C6_43, C7_43, C8_43,
 C11_43, C12_43, C13_43, C14_43, C15_43, C16_43, C17_43, C18_43, C19_43, C21_43,
  C22_43, C23_43, C24_43, C25_43, C26_43, C27_43, C28_43, C29_43
 with sigma for 1-2 distances of -1 and sigma for 1-3 distances of -1
 Si1_34, C14_34, C15_34, C16_34
 with sigma for 1-2 distances of 0.001 and sigma for 1-3 distances of 0.001
 O1_2, O2_2, O3_2, O4_2, O5_2, O6_2, C1_2, C2_2, C3_2, C4_2, C5_2, C6_2, C7_2,
 C8_2, C9_2
 with sigma for 1-2 distances of 0.001 and sigma for 1-3 distances of 0.001
 O1_1, O2_1, O3_1, O4_1, O5_1, O6_1, C1_1, C2_1, C3_1, C4_1, C5_1, C6_1, C7_1,
 C8_1, C9_1
 with sigma for 1-2 distances of 0.001 and sigma for 1-3 distances of 0.001
 Si2_34, C21_34, C22_34, C23_34, C24_34, C25_34, C26_34
 with sigma for 1-2 distances of 0.001 and sigma for 1-3 distances of 0.001
4. Same fragment restrains
{O2_2, O6_2, O5_2, O1_2, O4_2, O3_2, C1_2, C9_2, C5_2, C8_2, C3_2, C7_2, C6_2,
C4_2, C2_2} sigma for 1-2: 0.02, 1-3: 0.02
as
{O1_1, O2_1, O3_1, O4_1, O5_1, O6_1, C1_1, C2_1, C3_1, C4_1, C5_1, C6_1, C7_1,
C8_1, C9_1}
{Si1_34, Si2_34, C1_34, C2_34, C3_34, C4_34, C5_34, C6_34, C7_34, C8_34,
C11_34, C12_34, C13_34, C14_34, C15_34, C16_34, C17_34, C18_34, C19_34, C21_34,
C22_34, C23_34, C24_34, C25_34, C26_34, C27_34, C28_34, C29_34} sigma for 1-2:
0.02, 1-3: 0.02
{Si1_21, Si2_21, C1_21, C2_21, C3_21, C4_21, C5_21, C6_21, C7_21, C8_21,
C11_21, C12_21, C13_21, C14_21, C15_21, C16_21, C17_21, C18_21, C19_21, C21_21,
C22_21, C23_21, C24_21, C25_21, C26_21, C27_21, C28_21, C29_21} sigma for 1-2:
0.02, 1-3: 0.02
{Si1_12, Si2_12, C1_12, C2_12, C3_12, C4_12, C5_12, C6_12, C7_12, C8_12,
C11_12, C12_12, C13_12, C14_12, C15_12, C16_12, C17_12, C18_12, C19_12, C21_12,
C22_12, C23_12, C24_12, C25_12, C26_12, C27_12, C28_12, C29_12} sigma for 1-2:
0.02, 1-3: 0.02
as
{Si1_43, Si2_43, C1_43, C2_43, C3_43, C4_43, C5_43, C6_43, C7_43, C8_43,
C11_43, C12_43, C13_43, C14_43, C15_43, C16_43, C17_43, C18_43, C19_43, C21_43,
C22_43, C23_43, C24_43, C25_43, C26_43, C27_43, C28_43, C29_43}
5. Others
 Fixed Sof: O1(0.5) O2(0.5) O3(0.5) O4(0.5) O5(0.5) O6(0.5) C1(0.5) C2(0.5)
 C3(0.5) C4(0.5) C5(0.5) C6(0.5) C7(0.5) C8(0.5) C9(0.5) O1(0.5) O2(0.5)
 O3(0.5) O4(0.5) O5(0.5) O6(0.5) C1(0.5) C2(0.5) C3(0.5) C4(0.5) C5(0.5)
 C6(0.5) C7(0.5) C8(0.5) C9(0.5)
6.a Riding coordinates:
 C22(H22A,H22B,H22C)
6.b Ternary CH refined with riding coordinates:
 C11(H11), C14(H14), C17(H17), C21(H21), C24(H24), C27(H27), C11(H11),
 C14(H14), C17(H17), C21(H21), C24(H24), C27(H27), C11(H11), C14(H14), C17(H17),
  C21(H21), C24(H24), C27(H27), C11(H11), C14(H14), C17(H17), C21(H21),
 C24(H24), C27(H27)
6.c Aromatic/amide H refined with riding coordinates:
 C2(H2), C3(H3), C6(H6), C7(H7), C2(H2), C3(H3), C6(H6), C7(H7), C2(H2),
 C3(H3), C6(H6), C7(H7), C2(H2), C3(H3), C6(H6), C7(H7)
6.d Idealised Me refined as rotating group:
 C12(H12A,H12B,H12C), C13(H13A,H13B,H13C), C15(H15A,H15B,H15C), C16(H16A,H16B,
 H16C), C18(H18A,H18B,H18C), C19(H19A,H19B,H19C), C22(H22A,H22B,H22C), C23(H23A,
 H23B,H23C), C25(H25A,H25B,H25C), C26(H26A,H26B,H26C), C28(H28A,H28B,H28C),
 C29(H29A,H29B,H29C), C12(H12A,H12B,H12C), C13(H13A,H13B,H13C), C15(H15A,H15B,
 H15C), C16(H16A,H16B,H16C), C18(H18A,H18B,H18C), C19(H19A,H19B,H19C), C23(H23A,
 H23B,H23C), C25(H25A,H25B,H25C), C26(H26A,H26B,H26C), C28(H28A,H28B,H28C),
 C29(H29A,H29B,H29C), C12(H12A,H12B,H12C), C13(H13A,H13B,H13C), C15(H15A,H15B,
 H15C), C16(H16A,H16B,H16C), C18(H18A,H18B,H18C), C19(H19A,H19B,H19C), C22(H22A,
 H22B,H22C), C23(H23A,H23B,H23C), C25(H25A,H25B,H25C), C26(H26A,H26B,H26C),
 C28(H28A,H28B,H28C), C29(H29A,H29B,H29C), C12(H12A,H12B,H12C), C13(H13A,H13B,
 H13C), C15(H15A,H15B,H15C), C16(H16A,H16B,H16C), C18(H18A,H18B,H18C), C19(H19A,
 H19B,H19C), C22(H22A,H22B,H22C), C23(H23A,H23B,H23C), C25(H25A,H25B,H25C),
 C26(H26A,H26B,H26C), C28(H28A,H28B,H28C), C29(H29A,H29B,H29C)
;
_olex2_submission_original_sample_id suboxide
_olex2_submission_special_instructions 'No special instructions were received'
_oxdiff_exptl_absorpt_empirical_details
;
Empirical correction (ABSPACK) includes:
- Absorption correction using spherical harmonics
- Frame scaling
;

loop_
_space_group_symop_operation_xyz
'x, y, z'
'-x+1/2, y+1/2, -z+1/2'
'-x, -y, -z'
'x-1/2, -y-1/2, z-1/2'

loop_
_atom_site_label
_atom_site_type_symbol
_atom_site_fract_x
_atom_site_fract_y
_atom_site_fract_z
_atom_site_U_iso_or_equiv
_atom_site_adp_type
_atom_site_occupancy
_atom_site_site_symmetry_order
_atom_site_calc_flag
_atom_site_refinement_flags_posn
_atom_site_refinement_flags_adp
_atom_site_refinement_flags_occupancy
_atom_site_disorder_assembly
_atom_site_disorder_group
Ti1 Ti 1.18376(6) 0.94692(4) -0.37867(3) 0.0472(3) Uani 1 1 d . . . . .
Ti2 Ti 1.20458(7) 0.85395(4) -0.35747(3) 0.0521(3) Uani 1 1 d . . . . .
Ti3 Ti 0.85382(7) 0.94006(4) -0.12516(3) 0.0558(3) Uani 1 1 d . . . . .
Ti4 Ti 0.85170(7) 0.84655(5) -0.14890(4) 0.0596(3) Uani 1 1 d . . . . .
Si1_21 Si 1.46032(12) 0.81948(8) -0.38702(7) 0.0685(5) Uani 1 1 d D . . . .
Si2_21 Si 1.26599(13) 1.04072(7) -0.28969(5) 0.0628(4) Uani 1 1 d D . . . .
C1_21 C 1.3628(4) 0.8551(2) -0.36123(19) 0.0619(14) Uani 1 1 d D . . . .
C2_21 C 1.3410(4) 0.8448(3) -0.3169(2) 0.0678(16) Uani 1 1 d D . . . .
H2_21 H 1.352515 0.812180 -0.302733 0.081 Uiso 1 1 calc R . . . .
C3_21 C 1.3010(4) 0.8886(2) -0.29727(18) 0.0621(14) Uani 1 1 d D . . . .
H3_21 H 1.275484 0.889205 -0.269462 0.075 Uiso 1 1 calc R . . . .
C4_21 C 1.3050(4) 0.9322(2) -0.32610(16) 0.0527(12) Uani 1 1 d D . . . .
C5_21 C 1.3377(4) 0.9105(2) -0.36609(17) 0.0550(12) Uani 1 1 d D . . . .
C6_21 C 1.3418(4) 0.9530(2) -0.39582(17) 0.0555(12) Uani 1 1 d D . . . .
H6_21 H 1.358359 0.950644 -0.425074 0.067 Uiso 1 1 calc R . . . .
C7_21 C 1.3165(4) 0.9994(2) -0.37379(16) 0.0535(12) Uani 1 1 d D . . . .
H7_21 H 1.317634 1.033738 -0.386012 0.064 Uiso 1 1 calc R . . . .
C8_21 C 1.2893(4) 0.9886(2) -0.33139(15) 0.0532(12) Uani 1 1 d D . . . .
C11_21 C 1.5675(5) 0.8595(3) -0.3713(2) 0.0775(18) Uani 1 1 d D . . . .
H11_21 H 1.621022 0.842767 -0.385632 0.093 Uiso 1 1 calc R . . . .
C12_21 C 1.5655(6) 0.9169(3) -0.3842(3) 0.086(2) Uani 1 1 d D . . . .
H12A_21 H 1.523416 0.936179 -0.365673 0.129 Uiso 1 1 calc GR . . . .
H12B_21 H 1.544306 0.920016 -0.414149 0.129 Uiso 1 1 calc GR . . . .
H12C_21 H 1.627282 0.931883 -0.381034 0.129 Uiso 1 1 calc GR . . . .
C13_21 C 1.5863(6) 0.8567(4) -0.3216(2) 0.088(2) Uani 1 1 d D . . . .
H13A_21 H 1.600754 0.820309 -0.313333 0.132 Uiso 1 1 calc GR . . . .
H13B_21 H 1.531559 0.868477 -0.306550 0.132 Uiso 1 1 calc GR . . . .
H13C_21 H 1.638219 0.879639 -0.313875 0.132 Uiso 1 1 calc GR . . . .
C14_21 C 1.4520(5) 0.8180(3) -0.4486(2) 0.0804(19) Uani 1 1 d D . . . .
H14_21 H 1.411571 0.848081 -0.457657 0.096 Uiso 1 1 calc R . . . .
C15_21 C 1.5445(6) 0.8261(4) -0.4705(2) 0.087(2) Uani 1 1 d D . . . .
H15A_21 H 1.586636 0.797521 -0.462135 0.131 Uiso 1 1 calc GR . . . .
H15B_21 H 1.570931 0.859988 -0.461586 0.131 Uiso 1 1 calc GR . . . .
H15C_21 H 1.535065 0.825804 -0.501750 0.131 Uiso 1 1 calc GR . . . .
C16_21 C 1.4095(5) 0.7682(3) -0.4680(2) 0.0805(19) Uani 1 1 d D . . . .
H16A_21 H 1.355308 0.758231 -0.451739 0.121 Uiso 1 1 calc GR . . . .
H16B_21 H 1.454556 0.739469 -0.466651 0.121 Uiso 1 1 calc GR . . . .
H16C_21 H 1.391425 0.774798 -0.497977 0.121 Uiso 1 1 calc GR . . . .
C17_21 C 1.4728(5) 0.7510(3) -0.3634(3) 0.085(2) Uani 1 1 d D . . . .
H17_21 H 1.483976 0.756623 -0.331905 0.102 Uiso 1 1 calc R . . . .
C18_21 C 1.5591(6) 0.7230(4) -0.3792(4) 0.102(3) Uani 1 1 d D . . . .
H18A_21 H 1.613728 0.742947 -0.370146 0.153 Uiso 1 1 calc GR . . . .
H18B_21 H 1.556340 0.720608 -0.410590 0.153 Uiso 1 1 calc GR . . . .
H18C_21 H 1.562191 0.687385 -0.366937 0.153 Uiso 1 1 calc GR . . . .
C19_21 C 1.3873(7) 0.7165(4) -0.3667(3) 0.096(3) Uani 1 1 d D . . . .
H19A_21 H 1.352955 0.725082 -0.393227 0.144 Uiso 1 1 calc GR . . . .
H19B_21 H 1.348582 0.723026 -0.341969 0.144 Uiso 1 1 calc GR . . . .
H19C_21 H 1.405497 0.679331 -0.367209 0.144 Uiso 1 1 calc GR . . . .
C21_21 C 1.1554(5) 1.0778(3) -0.3024(2) 0.0745(18) Uani 1 1 d D . . . .
H21_21 H 1.103891 1.054542 -0.293431 0.089 Uiso 1 1 calc R . . . .
C22_21 C 1.1410(6) 1.0883(3) -0.3508(2) 0.0756(18) Uani 1 1 d D . . . .
H22A_21 H 1.139808 1.054646 -0.366332 0.113 Uiso 1 1 calc GR . . . .
H22B_21 H 1.191319 1.110121 -0.361236 0.113 Uiso 1 1 calc GR . . . .
H22C_21 H 1.082506 1.106713 -0.355693 0.113 Uiso 1 1 calc GR . . . .
C23_21 C 1.1453(8) 1.1298(4) -0.2779(3) 0.106(3) Uani 1 1 d D . . . .
H23A_21 H 1.184809 1.156639 -0.290581 0.160 Uiso 1 1 calc GR . . . .
H23B_21 H 1.163397 1.124481 -0.247743 0.160 Uiso 1 1 calc GR . . . .
H23C_21 H 1.081204 1.141468 -0.279754 0.160 Uiso 1 1 calc GR . . . .
C24_21 C 1.3675(5) 1.0864(3) -0.2936(2) 0.081(2) Uani 1 1 d D . . . .
H24_21 H 1.351786 1.110443 -0.318181 0.097 Uiso 1 1 calc R . . . .
C25_21 C 1.3826(9) 1.1233(5) -0.2548(3) 0.115(4) Uani 1 1 d D . . . .
H25A_21 H 1.404024 1.102703 -0.229958 0.172 Uiso 1 1 calc GR . . . .
H25B_21 H 1.324600 1.140788 -0.248086 0.172 Uiso 1 1 calc GR . . . .
H25C_21 H 1.428686 1.150008 -0.261705 0.172 Uiso 1 1 calc GR . . . .
C26_21 C 1.4591(5) 1.0618(4) -0.3051(3) 0.088(2) Uani 1 1 d D . . . .
H26A_21 H 1.452367 1.043053 -0.332538 0.131 Uiso 1 1 calc GR . . . .
H26B_21 H 1.478296 1.036955 -0.282601 0.131 Uiso 1 1 calc GR . . . .
H26C_21 H 1.505425 1.089578 -0.307703 0.131 Uiso 1 1 calc GR . . . .
C27_21 C 1.2611(6) 1.0051(3) -0.23655(18) 0.088(2) Uani 1 1 d D . . . .
H27_21 H 1.222386 0.973210 -0.242348 0.105 Uiso 1 1 calc R . . . .
C28_21 C 1.3540(7) 0.9835(4) -0.2209(3) 0.102(3) Uani 1 1 d D . . . .
H28A_21 H 1.397812 1.012589 -0.217494 0.153 Uiso 1 1 calc GR . . . .
H28B_21 H 1.377039 0.958271 -0.242007 0.153 Uiso 1 1 calc GR . . . .
H28C_21 H 1.346817 0.965646 -0.193291 0.153 Uiso 1 1 calc GR . . . .
C29_21 C 1.2131(9) 1.0344(5) -0.2008(3) 0.130(5) Uani 1 1 d D . . . .
H29A_21 H 1.150418 1.043273 -0.210303 0.196 Uiso 1 1 calc GR . . . .
H29B_21 H 1.246947 1.066794 -0.193938 0.196 Uiso 1 1 calc GR . . . .
H29C_21 H 1.211067 1.011897 -0.175288 0.196 Uiso 1 1 calc GR . . . .
Si1_34 Si 0.60544(13) 0.79353(9) -0.14233(7) 0.0791(6) Uani 1 1 d D U . . .
Si2_34 Si 0.78372(13) 1.03726(7) -0.21277(6) 0.0670(5) Uani 1 1 d D U . . .
C1_34 C 0.6956(4) 0.8415(2) -0.1592(3) 0.081(2) Uani 1 1 d D . . . .
C2_34 C 0.7318(5) 0.8368(3) -0.2015(2) 0.0709(16) Uani 1 1 d D . . . .
H2_34 H 0.731506 0.805281 -0.217985 0.085 Uiso 1 1 calc R . . . .
C3_34 C 0.7675(4) 0.8848(2) -0.2152(2) 0.0645(14) Uani 1 1 d D . . . .
H3_34 H 0.799629 0.890219 -0.240993 0.077 Uiso 1 1 calc R . . . .
C4_34 C 0.7481(4) 0.9248(2) -0.18415(19) 0.0641(15) Uani 1 1 d D . . . .
C5_34 C 0.7081(4) 0.8973(2) -0.1481(2) 0.0664(16) Uani 1 1 d D . . . .
C6_34 C 0.6918(5) 0.9372(3) -0.1167(2) 0.076(2) Uani 1 1 d D . . . .
H6_34 H 0.668600 0.931452 -0.088792 0.091 Uiso 1 1 calc R . . . .
C7_34 C 0.7166(4) 0.9870(3) -0.1344(2) 0.0695(16) Uani 1 1 d D . . . .
H7_34 H 0.707972 1.020015 -0.120557 0.083 Uiso 1 1 calc R . . . .
C8_34 C 0.7557(4) 0.9808(2) -0.17549(18) 0.0620(14) Uani 1 1 d D . . . .
C11_34 C 0.5161(5) 0.7891(4) -0.1879(3) 0.094(2) Uani 1 1 d D . . . .
H11_34 H 0.461686 0.771903 -0.174773 0.113 Uiso 1 1 calc R . . . .
C12_34 C 0.4817(7) 0.8424(4) -0.2030(3) 0.098(3) Uani 1 1 d D . . . .
H12A_34 H 0.531289 0.861257 -0.217181 0.147 Uiso 1 1 calc GR . . . .
H12B_34 H 0.461438 0.862933 -0.178257 0.147 Uiso 1 1 calc GR . . . .
H12C_34 H 0.430010 0.837547 -0.223258 0.147 Uiso 1 1 calc GR . . . .
C13_34 C 0.5386(8) 0.7544(4) -0.2271(3) 0.098(3) Uani 1 1 d D . . . .
H13A_34 H 0.559447 0.719603 -0.217180 0.146 Uiso 1 1 calc GR . . . .
H13B_34 H 0.587103 0.771169 -0.243557 0.146 Uiso 1 1 calc GR . . . .
H13C_34 H 0.483384 0.750319 -0.245340 0.146 Uiso 1 1 calc GR . . . .
C14_34 C 0.5512(6) 0.8201(4) -0.0932(3) 0.097(2) Uani 1 1 d D U . . .
H14_34 H 0.604766 0.834995 -0.076640 0.117 Uiso 1 1 calc R . . . .
C15_34 C 0.4892(7) 0.8671(4) -0.0987(3) 0.102(2) Uani 1 1 d D U . . .
H15A_34 H 0.431187 0.856031 -0.112506 0.153 Uiso 1 1 calc GR . . . .
H15B_34 H 0.519009 0.893462 -0.116688 0.153 Uiso 1 1 calc GR . . . .
H15C_34 H 0.476827 0.882427 -0.070540 0.153 Uiso 1 1 calc GR . . . .
C16_34 C 0.5125(8) 0.7809(5) -0.0623(4) 0.121(4) Uani 1 1 d D U . . .
H16A_34 H 0.562013 0.758387 -0.050958 0.181 Uiso 1 1 calc GR . . . .
H16B_34 H 0.466370 0.759068 -0.077229 0.181 Uiso 1 1 calc GR . . . .
H16C_34 H 0.483842 0.799705 -0.038600 0.181 Uiso 1 1 calc GR . . . .
C17_34 C 0.6570(5) 0.7242(3) -0.1332(3) 0.090(2) Uani 1 1 d D . . . .
H17_34 H 0.685125 0.725384 -0.103634 0.107 Uiso 1 1 calc R . . . .
C18_34 C 0.5816(7) 0.6817(4) -0.1311(4) 0.107(3) Uani 1 1 d D . . . .
H18A_34 H 0.529753 0.695325 -0.114896 0.160 Uiso 1 1 calc GR . . . .
H18B_34 H 0.606442 0.650223 -0.116693 0.160 Uiso 1 1 calc GR . . . .
H18C_34 H 0.560771 0.672493 -0.160224 0.160 Uiso 1 1 calc GR . . . .
C19_34 C 0.7328(7) 0.7086(3) -0.1615(3) 0.094(2) Uani 1 1 d D . . . .
H19A_34 H 0.780673 0.735727 -0.160530 0.141 Uiso 1 1 calc GR . . . .
H19B_34 H 0.709156 0.704686 -0.190978 0.141 Uiso 1 1 calc GR . . . .
H19C_34 H 0.758749 0.674916 -0.151555 0.141 Uiso 1 1 calc GR . . . .
C21_34 C 0.6807(6) 1.0823(4) -0.2147(4) 0.123(3) Uani 1 1 d D U . . .
H21_34 H 0.698391 1.106424 -0.190530 0.148 Uiso 1 1 calc R . . . .
C22_34 C 0.5916(7) 1.0623(6) -0.1978(5) 0.125(4) Uani 1 1 d D U . . .
H22A_34 H 0.566353 1.035508 -0.217428 0.187 Uiso 1 1 d R . . . .
H22B_34 H 0.548053 1.091668 -0.195778 0.187 Uiso 1 1 d R . . . .
H22C_34 H 0.602003 1.046808 -0.169358 0.187 Uiso 1 1 d R . . . .
C23_34 C 0.6748(8) 1.1221(5) -0.2501(5) 0.147(5) Uani 1 1 d D U . . .
H23A_34 H 0.682836 1.104417 -0.277756 0.220 Uiso 1 1 calc GR . . . .
H23B_34 H 0.723217 1.148576 -0.245862 0.220 Uiso 1 1 calc GR . . . .
H23C_34 H 0.614673 1.139386 -0.249922 0.220 Uiso 1 1 calc GR . . . .
C24_34 C 0.8063(7) 1.0052(3) -0.2658(2) 0.098(2) Uani 1 1 d D U . . .
H24_34 H 0.843554 0.973194 -0.258313 0.117 Uiso 1 1 calc R . . . .
C25_34 C 0.8667(10) 1.0366(5) -0.2971(3) 0.125(4) Uani 1 1 d D U . . .
H25A_34 H 0.917758 1.053001 -0.281001 0.188 Uiso 1 1 calc GR . . . .
H25B_34 H 0.829615 1.063962 -0.311256 0.188 Uiso 1 1 calc GR . . . .
H25C_34 H 0.891063 1.012578 -0.318703 0.188 Uiso 1 1 calc GR . . . .
C26_34 C 0.7231(10) 0.9838(5) -0.2900(4) 0.136(4) Uani 1 1 d D U . . .
H26A_34 H 0.691097 1.012806 -0.304741 0.205 Uiso 1 1 calc GR . . . .
H26B_34 H 0.681622 0.967064 -0.269716 0.205 Uiso 1 1 calc GR . . . .
H26C_34 H 0.742764 0.957741 -0.311100 0.205 Uiso 1 1 calc GR . . . .
C27_34 C 0.8921(5) 1.0737(3) -0.1948(2) 0.0715(16) Uani 1 1 d D . . . .
H27_34 H 0.945217 1.050999 -0.202754 0.086 Uiso 1 1 calc R . . . .
C28_34 C 0.8986(7) 1.0815(4) -0.1460(2) 0.085(2) Uani 1 1 d D . . . .
H28A_34 H 0.895152 1.047150 -0.131705 0.128 Uiso 1 1 calc GR . . . .
H28B_34 H 0.847662 1.103789 -0.136817 0.128 Uiso 1 1 calc GR . . . .
H28C_34 H 0.957037 1.098546 -0.138326 0.128 Uiso 1 1 calc GR . . . .
C29_34 C 0.9060(7) 1.1276(3) -0.2168(3) 0.083(2) Uani 1 1 d D . . . .
H29A_34 H 0.861667 1.153015 -0.205803 0.125 Uiso 1 1 calc GR . . . .
H29B_34 H 0.896698 1.123681 -0.247883 0.125 Uiso 1 1 calc GR . . . .
H29C_34 H 0.968522 1.140205 -0.210669 0.125 Uiso 1 1 calc GR . . . .
O1_1 O 1.0995(11) 0.9629(6) -0.3317(7) 0.042(3) Uani 0.5 1 d D U P A 1
O2_1 O 0.9352(11) 0.9599(7) -0.1704(7) 0.042(3) Uani 0.5 1 d D U P A 1
O3_1 O 0.9268(18) 0.8073(6) -0.1962(8) 0.058(5) Uani 0.5 1 d D U P A 1
O4_1 O 1.2076(9) 0.7209(4) -0.2937(4) 0.085(3) Uani 0.5 1 d D U P A 1
O5_1 O 1.028(2) 0.9720(4) -0.2465(8) 0.075(7) Uani 0.5 1 d D U P A 1
O6_1 O 1.0265(14) 0.8105(4) -0.2492(7) 0.055(4) Uani 0.5 1 d D U P A 1
C1_1 C 1.106(2) 0.9145(7) -0.3204(7) 0.046(4) Uani 0.5 1 d D U P A 1
C2_1 C 0.9284(12) 0.9121(7) -0.1813(6) 0.043(4) Uani 0.5 1 d D U P A 1
C3_1 C 1.1240(17) 0.8084(9) -0.3059(7) 0.048(4) Uani 0.5 1 d D U P A 1
C4_1 C 1.1719(9) 0.7617(5) -0.2969(4) 0.062(3) Uani 0.5 1 d D U P A 1
C5_1 C 1.0770(19) 0.8383(7) -0.2797(7) 0.047(3) Uani 0.5 1 d D U P A 1
C6_1 C 0.9729(14) 0.8374(7) -0.2217(7) 0.049(4) Uani 0.5 1 d D U P A 1
C7_1 C 0.9783(16) 0.8917(6) -0.2180(6) 0.041(4) Uani 0.5 1 d D U P A 1
C8_1 C 1.0227(18) 0.9242(5) -0.2488(8) 0.048(4) Uani 0.5 1 d D U P A 1
C9_1 C 1.0644(14) 0.8927(6) -0.2850(6) 0.043(3) Uani 0.5 1 d D U P A 1
O1_2 O 0.8981(17) 0.7134(5) -0.2122(8) 0.151(8) Uani 0.5 1 d D U P A 2
O2_2 O 0.9591(11) 0.9638(7) -0.1676(7) 0.038(3) Uani 0.5 1 d D U P A 2
O3_2 O 1.0468(13) 0.8144(5) -0.2490(7) 0.050(3) Uani 0.5 1 d D U P A 2
O4_2 O 1.037(2) 0.9760(5) -0.2484(10) 0.064(5) Uani 0.5 1 d D U P A 2
O5_2 O 1.1430(11) 0.8159(6) -0.3051(6) 0.052(4) Uani 0.5 1 d D U P A 2
O6_2 O 1.0937(19) 0.9690(8) -0.3290(8) 0.065(6) Uani 0.5 1 d D U P A 2
C1_2 C 0.9529(10) 0.9153(7) -0.1787(6) 0.036(3) Uani 0.5 1 d D U P A 2
C2_2 C 0.9990(15) 0.8948(7) -0.2136(7) 0.043(4) Uani 0.5 1 d D U P A 2
C3_2 C 0.9940(13) 0.8405(7) -0.2188(8) 0.045(3) Uani 0.5 1 d D U P A 2
C4_2 C 1.0426(18) 0.9283(5) -0.2480(8) 0.047(4) Uani 0.5 1 d D U P A 2
C5_2 C 0.939(3) 0.8097(10) -0.1967(12) 0.055(4) Uani 0.5 1 d D U P A 2
C6_2 C 1.0848(12) 0.8975(6) -0.2807(6) 0.043(3) Uani 0.5 1 d D U P A 2
C7_2 C 1.0921(19) 0.8434(7) -0.2793(9) 0.051(4) Uani 0.5 1 d D U P A 2
C8_2 C 0.9200(13) 0.7567(5) -0.2074(6) 0.086(4) Uani 0.5 1 d D U P A 2
C9_2 C 1.117(2) 0.9203(8) -0.3211(8) 0.049(3) Uani 0.5 1 d D U P A 2
Si1_12 Si 0.95754(12) 0.78962(8) -0.39238(6) 0.0662(5) Uani 1 1 d D . . . .
Si2_12 Si 1.22830(13) 0.95950(8) -0.50425(5) 0.0634(5) Uani 1 1 d D . . . .
C1_12 C 1.0709(3) 0.8246(2) -0.39845(17) 0.0574(13) Uani 1 1 d D . . . .
C2_12 C 1.1511(4) 0.7983(2) -0.4131(2) 0.0613(14) Uani 1 1 d D . . . .
H2_12 H 1.161601 0.761453 -0.410466 0.074 Uiso 1 1 calc R . . . .
C3_12 C 1.2124(4) 0.8335(2) -0.43193(19) 0.0586(13) Uani 1 1 d D . . . .
H3_12 H 1.272345 0.825461 -0.441367 0.070 Uiso 1 1 calc R . . . .
C4_12 C 1.1683(3) 0.8840(2) -0.43437(15) 0.0516(12) Uani 1 1 d D . . . .
C5_12 C 1.0829(3) 0.8786(2) -0.41212(16) 0.0513(11) Uani 1 1 d D . . . .
C6_12 C 1.0371(4) 0.9285(2) -0.41440(16) 0.0552(12) Uani 1 1 d D . . . .
H6_12 H 0.980911 0.937402 -0.401296 0.066 Uiso 1 1 calc R . . . .
C7_12 C 1.0912(4) 0.9620(2) -0.43983(15) 0.0546(12) Uani 1 1 d D . . . .
H7_12 H 1.074256 0.996951 -0.447640 0.066 Uiso 1 1 calc R . . . .
C8_12 C 1.1752(4) 0.9369(2) -0.45250(16) 0.0562(13) Uani 1 1 d D . . . .
C11_12 C 0.8871(4) 0.8152(3) -0.43966(18) 0.0665(15) Uani 1 1 d D . . . .
H11_12 H 0.890405 0.854559 -0.437552 0.080 Uiso 1 1 calc R . . . .
C12_12 C 0.9305(5) 0.8013(4) -0.4828(2) 0.081(2) Uani 1 1 d D . . . .
H12A_12 H 0.918036 0.764200 -0.489673 0.122 Uiso 1 1 calc GR . . . .
H12B_12 H 0.997059 0.806907 -0.480714 0.122 Uiso 1 1 calc GR . . . .
H12C_12 H 0.904233 0.823789 -0.505482 0.122 Uiso 1 1 calc GR . . . .
C13_12 C 0.7851(4) 0.8021(4) -0.4413(2) 0.080(2) Uani 1 1 d D . . . .
H13A_12 H 0.756186 0.815361 -0.415329 0.120 Uiso 1 1 calc GR . . . .
H13B_12 H 0.777103 0.763785 -0.443070 0.120 Uiso 1 1 calc GR . . . .
H13C_12 H 0.756301 0.818729 -0.466625 0.120 Uiso 1 1 calc GR . . . .
C14_12 C 0.9002(5) 0.8059(3) -0.3410(2) 0.084(2) Uani 1 1 d D . . . .
H14_12 H 0.948198 0.801500 -0.317804 0.101 Uiso 1 1 calc R . . . .
C15_12 C 0.8198(6) 0.7699(5) -0.3285(3) 0.111(4) Uani 1 1 d D . . . .
H15A_12 H 0.841333 0.733417 -0.326178 0.166 Uiso 1 1 calc GR . . . .
H15B_12 H 0.770923 0.772201 -0.350549 0.166 Uiso 1 1 calc GR . . . .
H15C_12 H 0.795946 0.781365 -0.300832 0.166 Uiso 1 1 calc GR . . . .
C16_12 C 0.8692(6) 0.8633(4) -0.3388(2) 0.095(3) Uani 1 1 d D . . . .
H16A_12 H 0.817149 0.868869 -0.358748 0.142 Uiso 1 1 calc GR . . . .
H16B_12 H 0.920016 0.886461 -0.346658 0.142 Uiso 1 1 calc GR . . . .
H16C_12 H 0.850432 0.871560 -0.309500 0.142 Uiso 1 1 calc GR . . . .
C17_12 C 0.9824(6) 0.7156(3) -0.3995(3) 0.100(3) Uani 1 1 d D . . . .
H17_12 H 1.025410 0.713640 -0.424033 0.120 Uiso 1 1 calc R . . . .
C18_12 C 0.9005(7) 0.6826(4) -0.4132(5) 0.114(4) Uani 1 1 d D . . . .
H18A_12 H 0.878327 0.694022 -0.441637 0.171 Uiso 1 1 calc GR . . . .
H18B_12 H 0.851444 0.686906 -0.392439 0.171 Uiso 1 1 calc GR . . . .
H18C_12 H 0.918508 0.645373 -0.414420 0.171 Uiso 1 1 calc GR . . . .
C19_12 C 1.0352(7) 0.6920(5) -0.3616(5) 0.137(5) Uani 1 1 d D . . . .
H19A_12 H 1.002212 0.698972 -0.335128 0.205 Uiso 1 1 calc GR . . . .
H19B_12 H 1.096483 0.707931 -0.359544 0.205 Uiso 1 1 calc GR . . . .
H19C_12 H 1.041148 0.653826 -0.365679 0.205 Uiso 1 1 calc GR . . . .
C21_12 C 1.2750(6) 1.0297(3) -0.5018(2) 0.086(2) Uani 1 1 d D . . . .
H21_12 H 1.280798 1.040485 -0.532447 0.103 Uiso 1 1 calc R . . . .
C22_12 C 1.2089(7) 1.0694(4) -0.4830(4) 0.103(3) Uani 1 1 d D . . . .
H22A_12 H 1.195067 1.059344 -0.453435 0.155 Uiso 1 1 calc GR . . . .
H22B_12 H 1.151963 1.070042 -0.500320 0.155 Uiso 1 1 calc GR . . . .
H22C_12 H 1.237021 1.104543 -0.483029 0.155 Uiso 1 1 calc GR . . . .
C23_12 C 1.3712(6) 1.0368(4) -0.4821(2) 0.101(3) Uani 1 1 d D . . . .
H23A_12 H 1.411212 1.008434 -0.492095 0.151 Uiso 1 1 calc GR . . . .
H23B_12 H 1.368068 1.035494 -0.450735 0.151 Uiso 1 1 calc GR . . . .
H23C_12 H 1.396059 1.070931 -0.490897 0.151 Uiso 1 1 calc GR . . . .
C24_12 C 1.1250(5) 0.9598(3) -0.54233(18) 0.0715(17) Uani 1 1 d D . . . .
H24_12 H 1.086490 0.990140 -0.532826 0.086 Uiso 1 1 calc R . . . .
C25_12 C 1.1466(7) 0.9716(4) -0.5894(2) 0.089(2) Uani 1 1 d D . . . .
H25A_12 H 1.185814 0.943643 -0.600645 0.134 Uiso 1 1 calc GR . . . .
H25B_12 H 1.178425 1.005542 -0.591268 0.134 Uiso 1 1 calc GR . . . .
H25C_12 H 1.089166 0.973118 -0.606385 0.134 Uiso 1 1 calc GR . . . .
C26_12 C 1.0629(6) 0.9119(3) -0.5399(2) 0.080(2) Uani 1 1 d D . . . .
H26A_12 H 1.036629 0.909763 -0.511258 0.120 Uiso 1 1 calc GR . . . .
H26B_12 H 1.098665 0.879916 -0.545383 0.120 Uiso 1 1 calc GR . . . .
H26C_12 H 1.013262 0.914938 -0.561515 0.120 Uiso 1 1 calc GR . . . .
C27_12 C 1.3220(5) 0.9141(3) -0.5232(2) 0.079(2) Uani 1 1 d D . . . .
H27_12 H 1.364533 0.908130 -0.498085 0.095 Uiso 1 1 calc R . . . .
C28_12 C 1.2887(6) 0.8603(3) -0.5379(3) 0.088(2) Uani 1 1 d D . . . .
H28A_12 H 1.244563 0.864370 -0.561831 0.132 Uiso 1 1 calc GR . . . .
H28B_12 H 1.258829 0.842392 -0.513993 0.132 Uiso 1 1 calc GR . . . .
H28C_12 H 1.341006 0.839204 -0.547166 0.132 Uiso 1 1 calc GR . . . .
C29_12 C 1.3816(6) 0.9380(4) -0.5600(3) 0.100(3) Uani 1 1 d D . . . .
H29A_12 H 1.411218 0.970535 -0.549724 0.151 Uiso 1 1 calc GR . . . .
H29B_12 H 1.342038 0.945972 -0.584978 0.151 Uiso 1 1 calc GR . . . .
H29C_12 H 1.428683 0.912514 -0.568057 0.151 Uiso 1 1 calc GR . . . .
Si1_43 Si 1.10002(12) 0.79553(8) -0.10298(5) 0.0643(5) Uani 1 1 d D U . . .
Si2_43 Si 0.77459(15) 0.94686(9) -0.00443(6) 0.0803(6) Uani 1 1 d D U . . .
C1_43 C 0.9795(4) 0.8234(2) -0.10137(18) 0.0609(14) Uani 1 1 d D U . . .
C2_43 C 0.9016(4) 0.7925(2) -0.0907(2) 0.0651(16) Uani 1 1 d D U . . .
H2_43 H 0.898527 0.755259 -0.093547 0.078 Uiso 1 1 calc R . . . .
C3_43 C 0.8295(4) 0.8243(3) -0.0755(2) 0.0728(19) Uani 1 1 d D U . . .
H3_43 H 0.768636 0.812899 -0.070127 0.087 Uiso 1 1 calc R . . . .
C4_43 C 0.8645(4) 0.8764(2) -0.06952(17) 0.0652(17) Uani 1 1 d D U . . .
C5_43 C 0.9566(4) 0.8762(2) -0.08746(17) 0.0598(14) Uani 1 1 d D U . . .
C6_43 C 0.9925(4) 0.9278(2) -0.08320(16) 0.0565(13) Uani 1 1 d D U . . .
H6_43 H 1.048849 0.939945 -0.094387 0.068 Uiso 1 1 calc R . . . .
C7_43 C 0.9301(4) 0.9582(3) -0.05943(17) 0.0630(15) Uani 1 1 d D U . . .
H7_43 H 0.940796 0.993363 -0.050063 0.076 Uiso 1 1 calc R . . . .
C8_43 C 0.8482(4) 0.9285(2) -0.05138(18) 0.0675(17) Uani 1 1 d D U . . .
C11_43 C 1.1563(4) 0.8262(3) -0.05358(18) 0.0719(18) Uani 1 1 d D U . . .
H11_43 H 1.148275 0.865184 -0.057004 0.086 Uiso 1 1 calc R . . . .
C12_43 C 1.1069(5) 0.8117(4) -0.0125(2) 0.082(2) Uani 1 1 d D U . . .
H12A_43 H 1.114680 0.773928 -0.006806 0.123 Uiso 1 1 calc GR . . . .
H12B_43 H 1.041387 0.819813 -0.015964 0.123 Uiso 1 1 calc GR . . . .
H12C_43 H 1.132960 0.832015 0.011580 0.123 Uiso 1 1 calc GR . . . .
C13_43 C 1.2600(5) 0.8173(4) -0.0482(3) 0.091(3) Uani 1 1 d D U . . .
H13A_43 H 1.291744 0.833809 -0.072128 0.136 Uiso 1 1 calc GR . . . .
H13B_43 H 1.272795 0.779304 -0.047973 0.136 Uiso 1 1 calc GR . . . .
H13C_43 H 1.281752 0.832906 -0.021078 0.136 Uiso 1 1 calc GR . . . .
C14_43 C 1.0864(6) 0.7216(3) -0.0963(3) 0.092(3) Uani 1 1 d D U . . .
H14_43 H 1.039683 0.717002 -0.073548 0.111 Uiso 1 1 calc R . . . .
C15_43 C 1.1705(8) 0.6915(4) -0.0805(4) 0.118(4) Uani 1 1 d D U . . .
H15A_43 H 1.187366 0.703031 -0.051395 0.177 Uiso 1 1 calc GR . . . .
H15B_43 H 1.221676 0.698272 -0.099694 0.177 Uiso 1 1 calc GR . . . .
H15C_43 H 1.156910 0.653612 -0.080318 0.177 Uiso 1 1 calc GR . . . .
C16_43 C 1.0445(8) 0.6959(4) -0.1367(4) 0.116(4) Uani 1 1 d D U . . .
H16A_43 H 1.091122 0.693628 -0.158809 0.173 Uiso 1 1 calc GR . . . .
H16B_43 H 0.992798 0.717327 -0.147378 0.173 Uiso 1 1 calc GR . . . .
H16C_43 H 1.022712 0.660457 -0.129714 0.173 Uiso 1 1 calc GR . . . .
C17_43 C 1.1635(4) 0.8142(3) -0.15265(19) 0.0706(17) Uani 1 1 d D U . . .
H17_43 H 1.119696 0.807723 -0.177265 0.085 Uiso 1 1 calc R . . . .
C18_43 C 1.2491(5) 0.7806(4) -0.1617(2) 0.084(2) Uani 1 1 d D U . . .
H18A_43 H 1.230981 0.743655 -0.165541 0.125 Uiso 1 1 calc GR . . . .
H18B_43 H 1.292889 0.783474 -0.137499 0.125 Uiso 1 1 calc GR . . . .
H18C_43 H 1.277918 0.793352 -0.187904 0.125 Uiso 1 1 calc GR . . . .
C19_43 C 1.1877(5) 0.8725(3) -0.1546(2) 0.0761(19) Uani 1 1 d D U . . .
H19A_43 H 1.230901 0.881143 -0.131109 0.114 Uiso 1 1 calc GR . . . .
H19B_43 H 1.131810 0.893613 -0.151881 0.114 Uiso 1 1 calc GR . . . .
H19C_43 H 1.216072 0.880249 -0.182156 0.114 Uiso 1 1 calc GR . . . .
C21_43 C 0.6884(5) 0.8928(3) 0.0044(2) 0.092(3) Uani 1 1 d D U . . .
H21_43 H 0.668973 0.882063 -0.025310 0.110 Uiso 1 1 calc R . . . .
C22_43 C 0.7268(6) 0.8422(4) 0.0242(3) 0.106(4) Uani 1 1 d D U . . .
H22A_43 H 0.744597 0.848593 0.054253 0.159 Uiso 1 1 calc GR . . . .
H22B_43 H 0.780652 0.830838 0.008294 0.159 Uiso 1 1 calc GR . . . .
H22C_43 H 0.679770 0.814533 0.022732 0.159 Uiso 1 1 calc GR . . . .
C23_43 C 0.5987(7) 0.9080(6) 0.0254(4) 0.125(4) Uani 1 1 d D U . . .
H23A_43 H 0.566893 0.934573 0.007717 0.188 Uiso 1 1 calc GR . . . .
H23B_43 H 0.611882 0.922516 0.054006 0.188 Uiso 1 1 calc GR . . . .
H23C_43 H 0.559750 0.876702 0.027883 0.188 Uiso 1 1 calc GR . . . .
C24_43 C 0.8617(5) 0.9538(4) 0.04128(19) 0.087(2) Uani 1 1 d D U . . .
H24_43 H 0.893803 0.987992 0.036252 0.105 Uiso 1 1 calc R . . . .
C25_43 C 0.8222(9) 0.9578(6) 0.0869(2) 0.124(5) Uani 1 1 d D U . . .
H25A_43 H 0.801266 0.922980 0.096124 0.186 Uiso 1 1 calc GR . . . .
H25B_43 H 0.770285 0.982454 0.086508 0.186 Uiso 1 1 calc GR . . . .
H25C_43 H 0.869967 0.970664 0.106910 0.186 Uiso 1 1 calc GR . . . .
C26_43 C 0.9376(6) 0.9113(4) 0.0423(2) 0.090(3) Uani 1 1 d D U . . .
H26A_43 H 0.962722 0.907453 0.013549 0.135 Uiso 1 1 calc GR . . . .
H26B_43 H 0.911635 0.877626 0.051491 0.135 Uiso 1 1 calc GR . . . .
H26C_43 H 0.986641 0.922006 0.062513 0.135 Uiso 1 1 calc GR . . . .
C27_43 C 0.7156(6) 1.0133(3) -0.0144(3) 0.099(3) Uani 1 1 d D U . . .
H27_43 H 0.666347 1.007229 -0.036770 0.119 Uiso 1 1 calc R . . . .
C28_43 C 0.7809(8) 1.0556(3) -0.0324(3) 0.112(4) Uani 1 1 d D U . . .
H28A_43 H 0.804933 1.043525 -0.059849 0.168 Uiso 1 1 calc GR . . . .
H28B_43 H 0.831949 1.061409 -0.011955 0.168 Uiso 1 1 calc GR . . . .
H28C_43 H 0.747098 1.088649 -0.036786 0.168 Uiso 1 1 calc GR . . . .
C29_43 C 0.6690(11) 1.0375(5) 0.0249(4) 0.138(6) Uani 1 1 d D U . . .
H29A_43 H 0.716135 1.049396 0.045610 0.207 Uiso 1 1 calc GR . . . .
H29B_43 H 0.630172 1.010877 0.038279 0.207 Uiso 1 1 calc GR . . . .
H29C_43 H 0.631194 1.067562 0.015694 0.207 Uiso 1 1 calc GR . . . .

loop_
_atom_site_aniso_label
_atom_site_aniso_U_11
_atom_site_aniso_U_22
_atom_site_aniso_U_33
_atom_site_aniso_U_23
_atom_site_aniso_U_13
_atom_site_aniso_U_12
Ti1 0.0535(5) 0.0559(6) 0.0326(4) -0.0009(3) 0.0075(3) 0.0014(4)
Ti2 0.0518(5) 0.0569(6) 0.0479(5) 0.0020(4) 0.0061(4) -0.0001(4)
Ti3 0.0584(6) 0.0650(7) 0.0445(5) 0.0127(4) 0.0165(4) 0.0076(4)
Ti4 0.0553(6) 0.0642(7) 0.0599(6) 0.0182(5) 0.0146(4) 0.0007(4)
Si1_21 0.0536(8) 0.0643(10) 0.0875(12) -0.0084(8) -0.0024(7) 0.0042(7)
Si2_21 0.0827(11) 0.0666(10) 0.0398(7) -0.0063(6) 0.0123(6) -0.0154(8)
C1_21 0.051(3) 0.066(4) 0.069(4) 0.003(3) 0.001(2) -0.001(2)
C2_21 0.062(3) 0.064(4) 0.077(4) 0.010(3) -0.009(3) -0.001(3)
C3_21 0.057(3) 0.075(4) 0.054(3) 0.018(3) -0.007(2) -0.009(3)
C4_21 0.049(2) 0.061(3) 0.048(3) 0.002(2) -0.002(2) -0.005(2)
C5_21 0.047(3) 0.058(3) 0.060(3) 0.000(2) 0.004(2) 0.000(2)
C6_21 0.051(3) 0.067(3) 0.049(3) -0.001(2) 0.009(2) -0.005(2)
C7_21 0.054(3) 0.056(3) 0.052(3) 0.002(2) 0.008(2) -0.004(2)
C8_21 0.056(3) 0.058(3) 0.046(3) 0.002(2) -0.002(2) -0.007(2)
C11_21 0.065(4) 0.090(5) 0.078(4) -0.001(4) 0.009(3) -0.002(3)
C12_21 0.080(5) 0.085(5) 0.092(5) -0.003(4) 0.004(4) -0.021(4)
C13_21 0.069(4) 0.113(7) 0.080(5) 0.017(4) -0.018(3) -0.017(4)
C14_21 0.074(4) 0.087(5) 0.081(4) -0.003(4) 0.012(3) -0.002(4)
C15_21 0.103(6) 0.096(6) 0.063(4) -0.008(4) 0.019(4) 0.002(5)
C16_21 0.077(4) 0.091(5) 0.074(4) -0.014(4) 0.015(3) 0.000(4)
C17_21 0.086(5) 0.080(5) 0.090(5) 0.005(4) 0.009(4) 0.001(4)
C18_21 0.091(6) 0.100(7) 0.116(7) 0.018(5) 0.010(5) 0.009(5)
C19_21 0.117(7) 0.082(5) 0.089(6) 0.005(4) 0.001(5) -0.012(5)
C21_21 0.092(5) 0.064(4) 0.068(4) -0.017(3) 0.024(3) -0.004(3)
C22_21 0.085(4) 0.067(4) 0.076(4) 0.005(3) 0.019(3) 0.011(3)
C23_21 0.135(8) 0.087(6) 0.099(6) -0.041(5) 0.042(6) -0.009(5)
C24_21 0.094(5) 0.085(5) 0.063(4) -0.005(3) 0.011(3) -0.028(4)
C25_21 0.141(9) 0.119(8) 0.084(6) -0.034(5) 0.027(5) -0.069(7)
C26_21 0.083(5) 0.100(6) 0.080(5) -0.009(4) -0.005(4) -0.030(4)
C27_21 0.122(6) 0.102(6) 0.039(3) -0.008(3) 0.007(3) -0.041(5)
C28_21 0.135(8) 0.111(7) 0.058(4) 0.019(4) -0.023(4) -0.040(6)
C29_21 0.210(14) 0.134(9) 0.048(4) -0.030(5) 0.038(6) -0.070(9)
Si1_34 0.0610(9) 0.0844(13) 0.0922(13) 0.0321(10) 0.0065(8) -0.0075(9)
Si2_34 0.0763(10) 0.0609(10) 0.0634(9) 0.0181(7) -0.0078(7) -0.0099(7)
C1_34 0.053(3) 0.069(4) 0.122(6) 0.030(4) 0.014(3) 0.001(3)
C2_34 0.062(3) 0.063(4) 0.087(4) 0.016(3) 0.004(3) -0.005(3)
C3_34 0.061(3) 0.057(3) 0.075(4) 0.007(3) 0.001(3) -0.005(3)
C4_34 0.052(3) 0.071(4) 0.070(4) 0.024(3) 0.003(2) -0.002(3)
C5_34 0.049(3) 0.065(4) 0.085(4) 0.028(3) 0.013(3) -0.001(3)
C6_34 0.061(3) 0.086(5) 0.082(4) 0.032(4) 0.021(3) 0.018(3)
C7_34 0.060(3) 0.072(4) 0.077(4) 0.023(3) 0.019(3) 0.010(3)
C8_34 0.057(3) 0.063(4) 0.066(3) 0.017(3) 0.009(2) 0.005(3)
C11_34 0.078(5) 0.108(7) 0.096(6) 0.012(5) 0.018(4) -0.004(4)
C12_34 0.081(5) 0.110(7) 0.102(6) 0.019(5) -0.019(4) 0.003(5)
C13_34 0.112(7) 0.107(7) 0.073(5) -0.004(4) 0.000(4) -0.015(5)
C14_34 0.082(4) 0.106(5) 0.104(4) 0.007(3) 0.021(3) -0.007(3)
C15_34 0.087(5) 0.122(6) 0.097(6) 0.003(4) 0.022(4) 0.006(4)
C16_34 0.097(6) 0.149(8) 0.117(6) 0.038(6) 0.031(5) -0.002(6)
C17_34 0.085(5) 0.083(5) 0.101(6) 0.028(4) -0.006(4) -0.018(4)
C18_34 0.099(6) 0.097(7) 0.124(8) 0.024(6) 0.015(5) -0.011(5)
C19_34 0.118(7) 0.069(5) 0.095(6) 0.002(4) -0.004(5) -0.002(4)
C21_34 0.102(4) 0.098(5) 0.170(7) 0.050(5) -0.002(4) 0.020(3)
C22_34 0.105(4) 0.125(9) 0.143(10) 0.032(7) 0.013(6) 0.025(5)
C23_34 0.112(7) 0.103(7) 0.223(12) 0.081(9) -0.051(7) -0.024(5)
C24_34 0.159(7) 0.079(4) 0.055(3) 0.015(2) -0.016(3) -0.017(4)
C25_34 0.211(10) 0.108(7) 0.057(4) 0.015(4) 0.017(5) -0.020(7)
C26_34 0.211(10) 0.089(6) 0.106(6) 0.016(5) -0.069(7) -0.030(7)
C27_34 0.082(4) 0.073(4) 0.061(3) 0.015(3) 0.009(3) -0.002(3)
C28_34 0.104(6) 0.086(5) 0.066(4) 0.003(4) -0.014(4) -0.003(4)
C29_34 0.100(5) 0.081(5) 0.068(4) 0.009(4) -0.003(4) -0.015(4)
O1_1 0.039(5) 0.045(4) 0.041(8) 0.001(4) 0.009(4) 0.001(3)
O2_1 0.027(9) 0.058(4) 0.041(4) 0.000(3) -0.001(6) -0.012(5)
O3_1 0.067(13) 0.052(4) 0.054(6) 0.007(4) 0.018(7) -0.010(5)
O4_1 0.103(7) 0.065(4) 0.087(7) 0.021(4) 0.028(5) 0.014(4)
O5_1 0.15(2) 0.051(3) 0.030(7) -0.002(3) 0.035(9) -0.024(4)
O6_1 0.069(10) 0.052(3) 0.044(4) 0.000(3) 0.011(5) -0.017(4)
C1_1 0.064(12) 0.042(4) 0.033(5) -0.004(3) 0.004(5) -0.003(4)
C2_1 0.031(10) 0.058(4) 0.039(4) 0.001(3) -0.004(5) -0.013(5)
C3_1 0.059(10) 0.049(5) 0.034(5) 0.002(3) 0.000(4) -0.012(6)
C4_1 0.077(6) 0.057(4) 0.053(6) 0.015(4) 0.024(5) 0.001(4)
C5_1 0.055(9) 0.050(3) 0.037(5) 0.002(3) 0.000(5) -0.012(4)
C6_1 0.057(10) 0.053(3) 0.036(5) 0.000(3) 0.003(6) -0.018(4)
C7_1 0.035(10) 0.052(3) 0.037(4) 0.004(3) -0.004(6) -0.012(3)
C8_1 0.054(11) 0.050(3) 0.039(4) 0.000(3) 0.006(5) -0.015(3)
C9_1 0.048(8) 0.050(3) 0.032(4) -0.001(3) -0.006(4) -0.013(3)
O1_2 0.177(17) 0.066(5) 0.208(19) 0.008(7) -0.049(16) -0.034(6)
O2_2 0.018(7) 0.060(4) 0.037(5) 0.000(3) 0.006(5) -0.015(4)
O3_2 0.041(5) 0.057(4) 0.054(5) 0.003(3) 0.008(4) -0.002(4)
O4_2 0.081(9) 0.057(3) 0.055(11) -0.002(4) 0.028(7) -0.012(4)
O5_2 0.039(5) 0.053(5) 0.066(5) -0.002(4) 0.015(4) -0.016(4)
O6_2 0.098(13) 0.071(6) 0.027(6) 0.001(4) 0.014(6) 0.008(5)
C1_2 0.011(6) 0.059(4) 0.037(4) 0.002(3) -0.005(4) -0.011(4)
C2_2 0.027(9) 0.059(3) 0.041(5) 0.002(3) 0.002(6) -0.007(3)
C3_2 0.028(6) 0.059(3) 0.049(5) 0.003(3) 0.002(5) -0.005(3)
C4_2 0.040(8) 0.058(3) 0.044(5) -0.002(3) 0.008(5) -0.012(4)
C5_2 0.038(6) 0.063(4) 0.065(9) 0.006(5) 0.012(6) -0.010(5)
C6_2 0.030(7) 0.059(4) 0.040(5) -0.002(3) 0.002(5) -0.010(4)
C7_2 0.041(7) 0.058(4) 0.055(6) 0.000(3) 0.008(5) -0.009(4)
C8_2 0.091(9) 0.060(4) 0.107(11) 0.010(5) -0.009(8) -0.016(5)
C9_2 0.040(6) 0.064(6) 0.043(5) -0.001(4) 0.007(4) -0.011(5)
Si1_12 0.0592(9) 0.0750(11) 0.0646(10) -0.0022(8) 0.0084(7) -0.0118(7)
Si2_12 0.0756(10) 0.0791(11) 0.0358(7) -0.0053(6) 0.0075(6) -0.0136(8)
C1_12 0.059(3) 0.062(3) 0.051(3) -0.009(2) -0.001(2) -0.001(2)
C2_12 0.062(3) 0.061(3) 0.061(3) -0.014(3) 0.002(2) -0.004(3)
C3_12 0.055(3) 0.063(3) 0.059(3) -0.012(3) 0.016(2) -0.003(2)
C4_12 0.057(3) 0.064(3) 0.034(2) -0.006(2) 0.0046(18) -0.004(2)
C5_12 0.053(3) 0.061(3) 0.040(2) -0.003(2) 0.0082(19) -0.003(2)
C6_12 0.057(3) 0.069(3) 0.039(2) -0.006(2) -0.002(2) 0.001(2)
C7_12 0.063(3) 0.066(3) 0.035(2) 0.002(2) -0.002(2) 0.000(2)
C8_12 0.061(3) 0.066(3) 0.043(3) -0.007(2) 0.005(2) -0.005(3)
C11_12 0.066(3) 0.076(4) 0.058(3) -0.019(3) 0.007(3) -0.009(3)
C12_12 0.071(4) 0.104(6) 0.069(4) -0.032(4) 0.014(3) -0.011(4)
C13_12 0.060(4) 0.111(6) 0.070(4) -0.013(4) 0.011(3) -0.016(4)
C14_12 0.065(4) 0.126(7) 0.062(4) 0.006(4) 0.000(3) -0.027(4)
C15_12 0.068(4) 0.184(11) 0.080(5) 0.018(6) 0.010(4) -0.038(6)
C16_12 0.077(4) 0.148(9) 0.059(4) -0.037(5) 0.018(3) -0.018(5)
C17_12 0.078(5) 0.081(5) 0.141(8) 0.010(5) 0.010(5) -0.017(4)
C18_12 0.094(6) 0.076(5) 0.172(11) -0.002(6) 0.027(6) -0.013(5)
C19_12 0.081(6) 0.119(9) 0.211(15) 0.064(10) 0.006(7) -0.010(6)
C21_12 0.114(6) 0.100(6) 0.046(3) 0.001(3) 0.012(3) -0.036(5)
C22_12 0.126(8) 0.079(5) 0.103(7) -0.008(5) -0.019(6) -0.019(5)
C23_12 0.125(7) 0.123(7) 0.055(4) 0.000(4) 0.017(4) -0.057(6)
C24_12 0.096(5) 0.080(4) 0.038(3) -0.002(3) -0.001(3) -0.004(4)
C25_12 0.116(6) 0.110(6) 0.041(3) -0.002(3) -0.002(3) 0.010(5)
C26_12 0.092(5) 0.093(5) 0.054(3) -0.008(3) -0.012(3) -0.011(4)
C27_12 0.077(4) 0.108(6) 0.051(3) -0.016(3) 0.008(3) -0.001(4)
C28_12 0.086(5) 0.115(7) 0.064(4) -0.031(4) 0.021(3) -0.004(4)
C29_12 0.085(5) 0.149(9) 0.068(4) -0.024(5) 0.028(4) -0.015(5)
Si1_43 0.0633(9) 0.0762(11) 0.0544(8) 0.0126(7) 0.0229(7) 0.0207(8)
Si2_43 0.0845(12) 0.1039(15) 0.0540(9) 0.0221(9) 0.0356(8) 0.0378(11)
C1_43 0.065(3) 0.067(4) 0.051(3) 0.013(3) 0.021(2) 0.015(3)
C2_43 0.068(3) 0.064(4) 0.065(3) 0.022(3) 0.026(3) 0.018(3)
C3_43 0.069(4) 0.078(4) 0.073(4) 0.037(3) 0.033(3) 0.019(3)
C4_43 0.067(3) 0.083(4) 0.047(3) 0.021(3) 0.030(2) 0.027(3)
C5_43 0.056(3) 0.082(4) 0.042(3) 0.014(2) 0.018(2) 0.019(3)
C6_43 0.059(3) 0.072(4) 0.039(2) 0.005(2) 0.014(2) 0.014(3)
C7_43 0.075(4) 0.079(4) 0.036(2) 0.002(2) 0.016(2) 0.017(3)
C8_43 0.077(4) 0.080(4) 0.046(3) 0.019(3) 0.024(3) 0.023(3)
C11_43 0.066(4) 0.098(5) 0.052(3) 0.020(3) 0.019(3) 0.025(3)
C12_43 0.086(5) 0.105(6) 0.056(3) 0.019(3) 0.028(3) 0.034(4)
C13_43 0.064(4) 0.133(8) 0.075(4) 0.007(4) 0.009(3) 0.029(4)
C14_43 0.083(5) 0.087(5) 0.107(6) 0.027(5) 0.029(4) 0.031(4)
C15_43 0.124(8) 0.087(6) 0.146(9) 0.043(6) 0.047(7) 0.061(6)
C16_43 0.105(7) 0.093(7) 0.150(10) -0.022(7) 0.041(7) 0.006(5)
C17_43 0.063(3) 0.099(5) 0.050(3) 0.011(3) 0.022(2) 0.016(3)
C18_43 0.075(4) 0.112(6) 0.064(4) 0.003(4) 0.028(3) 0.021(4)
C19_43 0.065(4) 0.104(6) 0.060(4) 0.017(3) 0.017(3) 0.000(4)
C21_43 0.084(5) 0.126(7) 0.067(4) 0.029(4) 0.035(4) 0.027(5)
C22_43 0.086(5) 0.142(9) 0.091(6) 0.058(6) 0.037(4) 0.032(5)
C23_43 0.086(6) 0.175(12) 0.116(8) 0.021(8) 0.051(6) 0.041(7)
C24_43 0.105(6) 0.109(6) 0.050(3) 0.010(3) 0.034(3) 0.035(5)
C25_43 0.143(9) 0.178(11) 0.052(4) 0.018(5) 0.043(5) 0.069(8)
C26_43 0.091(5) 0.127(7) 0.053(4) 0.011(4) 0.017(3) 0.029(5)
C27_43 0.099(6) 0.118(7) 0.083(5) 0.018(5) 0.047(4) 0.050(5)
C28_43 0.154(10) 0.102(7) 0.081(5) 0.015(5) 0.051(6) 0.061(7)
C29_43 0.173(12) 0.139(10) 0.105(7) 0.025(7) 0.080(8) 0.075(9)

loop_
_atom_type_symbol
_atom_type_description
_atom_type_scat_dispersion_real
_atom_type_scat_dispersion_imag
_atom_type_scat_source
C C 0.0181 0.0091 'International Tables Vol C Tables 4.2.6.8 and 6.1.1.4'
H H 0.0000 0.0000 'International Tables Vol C Tables 4.2.6.8 and 6.1.1.4'
O O 0.0492 0.0322 'International Tables Vol C Tables 4.2.6.8 and 6.1.1.4'
Si Si 0.2541 0.3302 'International Tables Vol C Tables 4.2.6.8 and 6.1.1.4'
Ti Ti 0.2191 1.8069 'International Tables Vol C Tables 4.2.6.8 and 6.1.1.4'

loop_
_geom_angle_atom_site_label_1
_geom_angle_atom_site_label_2
_geom_angle_atom_site_label_3
_geom_angle
_geom_angle_publ_flag
C4_21 Ti1 C6_12 154.67(19) y
C6_21 Ti1 C4_21 57.64(17) y
C6_21 Ti1 C6_12 138.92(18) y
C7_21 Ti1 C4_21 56.94(18) y
C7_21 Ti1 C6_21 34.82(18) y
C7_21 Ti1 C8_21 34.97(17) y
C7_21 Ti1 C4_12 119.66(18) y
C7_21 Ti1 C6_12 148.38(19) y
C8_21 Ti1 C4_21 35.57(17) y
C8_21 Ti1 C6_21 59.33(18) y
C8_21 Ti1 C4_12 144.26(18) y
C8_21 Ti1 C6_12 157.96(19) y
O1_1 Ti1 C4_21 89.2(5) y
O1_1 Ti1 C6_21 140.7(6) y
O1_1 Ti1 C7_21 111.1(5) y
O1_1 Ti1 C8_21 81.5(6) y
O1_1 Ti1 C1_1 33.6(5) y
O1_1 Ti1 C4_12 129.2(5) y
O1_1 Ti1 C6_12 79.9(6) y
O1_1 Ti1 C7_12 102.3(5) y
O1_1 Ti1 C8_12 137.6(6) y
C1_1 Ti1 C4_21 77.1(8) y
C1_1 Ti1 C6_21 133.9(8) y
C1_1 Ti1 C7_21 124.7(8) y
C1_1 Ti1 C8_21 89.7(8) y
C1_1 Ti1 C4_12 107.1(6) y
C1_1 Ti1 C6_12 81.3(8) y
C1_1 Ti1 C7_12 114.3(8) y
C1_1 Ti1 C8_12 136.3(8) y
O6_2 Ti1 C4_21 90.0(7) y
O6_2 Ti1 C6_21 139.6(8) y
O6_2 Ti1 C7_21 108.9(8) y
O6_2 Ti1 C8_21 80.3(8) y
O6_2 Ti1 C9_2 35.3(6) y
O6_2 Ti1 C4_12 131.4(8) y
O6_2 Ti1 C6_12 80.5(8) y
O6_2 Ti1 C7_12 101.3(7) y
O6_2 Ti1 C8_12 137.1(7) y
C9_2 Ti1 C4_21 73.9(9) y
C9_2 Ti1 C6_21 131.2(9) y
C9_2 Ti1 C7_21 120.3(9) y
C9_2 Ti1 C8_21 85.4(9) y
C9_2 Ti1 C4_12 111.2(7) y
C9_2 Ti1 C6_12 85.2(9) y
C9_2 Ti1 C7_12 117.8(9) y
C9_2 Ti1 C8_12 140.7(9) y
C4_12 Ti1 C4_21 116.76(18) y
C4_12 Ti1 C6_21 87.48(18) y
C4_12 Ti1 C6_12 57.72(17) y
C7_12 Ti1 C4_21 168.01(19) y
C7_12 Ti1 C6_21 110.44(19) y
C7_12 Ti1 C7_21 114.7(2) y
C7_12 Ti1 C8_21 142.36(19) y
C7_12 Ti1 C4_12 57.94(18) y
C7_12 Ti1 C6_12 34.38(18) y
C8_12 Ti1 C4_21 132.88(19) y
C8_12 Ti1 C6_21 79.36(19) y
C8_12 Ti1 C7_21 98.80(18) y
C8_12 Ti1 C8_21 133.69(18) y
C8_12 Ti1 C4_12 36.32(18) y
C8_12 Ti1 C6_12 59.76(17) y
C8_12 Ti1 C7_12 36.08(19) y
Ti1 Ti2 C3_21 85.87(14) y
C1_21 Ti2 Ti1 95.22(15) y
C1_21 Ti2 C2_21 36.3(2) y
C1_21 Ti2 C3_21 59.0(2) y
C1_21 Ti2 C5_21 35.69(18) y
C1_21 Ti2 C1_1 128.5(8) y
C1_21 Ti2 C3_1 124.2(6) y
C1_21 Ti2 C9_2 123.5(8) y
C1_21 Ti2 C1_12 140.23(19) y
C1_21 Ti2 C2_12 106.5(2) y
C1_21 Ti2 C3_12 83.4(2) y
C2_21 Ti2 Ti1 109.70(16) y
C2_21 Ti2 C3_21 33.6(2) y
C2_21 Ti2 C5_21 56.57(19) y
C2_21 Ti2 C1_1 108.2(8) y
C2_21 Ti2 C9_2 105.4(8) y
C2_21 Ti2 C1_12 156.4(2) y
C2_21 Ti2 C2_12 126.9(2) y
C2_21 Ti2 C3_12 116.5(2) y
C5_21 Ti2 Ti1 60.01(12) y
C5_21 Ti2 C3_21 55.56(17) y
C1_1 Ti2 Ti1 56.6(3) y
C1_1 Ti2 C3_21 75.4(8) y
C1_1 Ti2 C5_21 99.4(6) y
C1_1 Ti2 C1_12 88.0(8) y
C3_1 Ti2 Ti1 126.9(5) y
C3_1 Ti2 C2_21 90.7(6) y
C3_1 Ti2 C3_21 86.5(7) y
C3_1 Ti2 C5_21 141.9(7) y
C3_1 Ti2 C1_1 70.7(6) y
C3_1 Ti2 C1_12 78.4(7) y
C3_1 Ti2 C2_12 92.8(6) y
C3_1 Ti2 C3_12 127.1(6) y
O5_2 Ti2 Ti1 126.3(4) y
O5_2 Ti2 C1_21 119.1(5) y
O5_2 Ti2 C2_21 84.7(5) y
O5_2 Ti2 C3_21 79.7(6) y
O5_2 Ti2 C5_21 135.1(6) y
O5_2 Ti2 C9_2 73.7(5) y
O5_2 Ti2 C1_12 85.2(6) y
O5_2 Ti2 C2_12 98.9(5) y
O5_2 Ti2 C3_12 133.1(5) y
C9_2 Ti2 Ti1 52.7(4) y
C9_2 Ti2 C3_21 72.1(8) y
C9_2 Ti2 C5_21 94.0(6) y
C9_2 Ti2 C1_12 92.1(8) y
C1_12 Ti2 Ti1 93.42(14) y
C1_12 Ti2 C3_21 160.6(2) y
C1_12 Ti2 C5_21 139.19(18) y
C2_12 Ti2 Ti1 109.80(16) y
C2_12 Ti2 C3_21 160.4(2) y
C2_12 Ti2 C5_21 121.6(2) y
C2_12 Ti2 C1_1 122.8(8) y
C2_12 Ti2 C9_2 126.6(9) y
C2_12 Ti2 C1_12 34.78(19) y
C2_12 Ti2 C3_12 34.4(2) y
C3_12 Ti2 Ti1 87.42(15) y
C3_12 Ti2 C3_21 140.85(19) y
C3_12 Ti2 C5_21 88.02(19) y
C3_12 Ti2 C1_1 130.1(7) y
C3_12 Ti2 C9_2 130.3(7) y
C3_12 Ti2 C1_12 58.32(18) y
C6_34 Ti3 C4_34 57.3(2) y
C6_34 Ti3 C6_43 139.4(2) y
C7_34 Ti3 C4_34 57.1(2) y
C7_34 Ti3 C6_34 35.2(2) y
C7_34 Ti3 C4_43 118.60(19) y
C7_34 Ti3 C6_43 147.0(2) y
C7_34 Ti3 C7_43 113.2(2) y
C8_34 Ti3 C4_34 35.56(19) y
C8_34 Ti3 C6_34 59.71(19) y
C8_34 Ti3 C7_34 35.4(2) y
C8_34 Ti3 C4_43 145.1(2) y
C8_34 Ti3 C6_43 156.4(2) y
C8_34 Ti3 C7_43 140.1(2) y
O2_1 Ti3 C4_34 83.0(6) y
O2_1 Ti3 C6_34 135.7(6) y
O2_1 Ti3 C7_34 108.4(6) y
O2_1 Ti3 C8_34 76.8(6) y
O2_1 Ti3 C2_1 34.9(5) y
O2_1 Ti3 C4_43 132.8(6) y
O2_1 Ti3 C6_43 84.7(6) y
O2_1 Ti3 C7_43 107.4(5) y
O2_1 Ti3 C8_43 142.4(6) y
C2_1 Ti3 C4_34 70.1(5) y
C2_1 Ti3 C6_34 126.0(5) y
C2_1 Ti3 C7_34 120.2(6) y
C2_1 Ti3 C8_34 85.1(6) y
C2_1 Ti3 C4_43 109.7(6) y
C2_1 Ti3 C6_43 88.1(5) y
C2_1 Ti3 C7_43 121.6(5) y
C2_1 Ti3 C8_43 141.0(6) y
O2_2 Ti3 C4_34 91.6(5) y
O2_2 Ti3 C6_34 143.6(6) y
O2_2 Ti3 C7_34 113.8(6) y
O2_2 Ti3 C8_34 84.1(6) y
O2_2 Ti3 C1_2 33.1(4) y
O2_2 Ti3 C4_43 127.5(6) y
O2_2 Ti3 C6_43 76.5(6) y
O2_2 Ti3 C7_43 98.8(5) y
O2_2 Ti3 C8_43 133.7(5) y
C1_2 Ti3 C4_34 78.7(5) y
C1_2 Ti3 C6_34 134.9(5) y
C1_2 Ti3 C7_34 126.4(5) y
C1_2 Ti3 C8_34 91.0(5) y
C1_2 Ti3 C4_43 108.0(5) y
C1_2 Ti3 C6_43 80.0(5) y
C1_2 Ti3 C7_43 112.9(5) y
C1_2 Ti3 C8_43 135.7(5) y
C4_43 Ti3 C4_34 118.7(2) y
C4_43 Ti3 C6_34 87.0(2) y
C4_43 Ti3 C6_43 58.2(2) y
C6_43 Ti3 C4_34 155.8(2) y
C7_43 Ti3 C4_34 168.3(2) y
C7_43 Ti3 C6_34 111.1(2) y
C7_43 Ti3 C4_43 58.3(2) y
C7_43 Ti3 C6_43 34.56(18) y
C8_43 Ti3 C4_34 134.5(2) y
C8_43 Ti3 C6_34 80.2(2) y
C8_43 Ti3 C7_34 97.9(2) y
C8_43 Ti3 C8_34 133.3(2) y
C8_43 Ti3 C4_43 36.2(2) y
C8_43 Ti3 C6_43 59.47(18) y
C8_43 Ti3 C7_43 35.8(2) y
Ti3 Ti4 C5_43 59.26(13) y
C1_34 Ti4 Ti3 95.79(18) y
C1_34 Ti4 C2_34 35.7(2) y
C1_34 Ti4 C5_34 35.8(2) y
C1_34 Ti4 C1_2 125.7(5) y
C1_34 Ti4 C1_43 144.9(2) y
C1_34 Ti4 C2_43 111.2(2) y
C1_34 Ti4 C3_43 88.1(3) y
C1_34 Ti4 C5_43 134.5(2) y
C2_34 Ti4 Ti3 107.94(17) y
C2_34 Ti4 C5_34 56.6(2) y
C2_34 Ti4 C1_2 104.4(5) y
C2_34 Ti4 C1_43 159.5(2) y
C2_34 Ti4 C3_43 121.5(2) y
C2_34 Ti4 C5_43 166.0(2) y
C5_34 Ti4 Ti3 60.14(14) y
C5_34 Ti4 C1_2 98.6(4) y
C5_34 Ti4 C5_43 109.7(2) y
O3_1 Ti4 Ti3 131.0(4) y
O3_1 Ti4 C1_34 113.8(8) y
O3_1 Ti4 C2_34 81.6(9) y
O3_1 Ti4 C5_34 135.2(9) y
O3_1 Ti4 C2_1 76.4(5) y
O3_1 Ti4 C1_43 84.8(9) y
O3_1 Ti4 C2_43 96.1(8) y
O3_1 Ti4 C3_43 130.0(7) y
O3_1 Ti4 C5_43 110.8(8) y
C2_1 Ti4 Ti3 55.0(4) y
C2_1 Ti4 C1_34 118.6(5) y
C2_1 Ti4 C2_34 97.6(5) y
C2_1 Ti4 C5_34 92.8(5) y
C2_1 Ti4 C1_43 94.0(5) y
C2_1 Ti4 C2_43 128.4(5) y
C2_1 Ti4 C3_43 133.1(5) y
C2_1 Ti4 C5_43 79.8(5) y
C1_2 Ti4 Ti3 55.7(3) y
C1_2 Ti4 C5_43 73.8(4) y
C5_2 Ti4 Ti3 127.3(6) y
C5_2 Ti4 C1_34 118.0(12) y
C5_2 Ti4 C2_34 85.1(13) y
C5_2 Ti4 C5_34 137.5(13) y
C5_2 Ti4 C1_2 71.7(6) y
C5_2 Ti4 C1_43 82.2(13) y
C5_2 Ti4 C2_43 95.8(12) y
C5_2 Ti4 C3_43 130.2(11) y
C5_2 Ti4 C5_43 107.0(13) y
C1_43 Ti4 Ti3 92.56(15) y
C1_43 Ti4 C5_34 139.7(2) y
C1_43 Ti4 C1_2 86.8(5) y
C1_43 Ti4 C5_43 33.84(18) y
C2_43 Ti4 Ti3 108.78(18) y
C2_43 Ti4 C2_34 132.4(2) y
C2_43 Ti4 C5_34 122.81(19) y
C2_43 Ti4 C1_2 121.2(5) y
C2_43 Ti4 C1_43 34.48(19) y
C2_43 Ti4 C3_43 34.57(19) y
C2_43 Ti4 C5_43 54.9(2) y
C3_43 Ti4 Ti3 86.66(17) y
C3_43 Ti4 C5_34 88.9(2) y
C3_43 Ti4 C1_2 128.4(4) y
C3_43 Ti4 C1_43 58.35(19) y
C3_43 Ti4 C5_43 55.9(2) y
C1_21 Si1_21 C11_21 104.8(3) ?
C1_21 Si1_21 C14_21 113.9(3) ?
C1_21 Si1_21 C17_21 110.0(3) ?
C11_21 Si1_21 C14_21 107.4(3) ?
C17_21 Si1_21 C11_21 108.3(3) ?
C17_21 Si1_21 C14_21 112.0(4) ?
C8_21 Si2_21 C21_21 111.6(3) ?
C24_21 Si2_21 C8_21 103.4(3) ?
C24_21 Si2_21 C21_21 110.1(3) ?
C24_21 Si2_21 C27_21 113.3(3) ?
C27_21 Si2_21 C8_21 106.2(3) ?
C27_21 Si2_21 C21_21 111.9(3) ?
Si1_21 C1_21 Ti2 141.2(3) ?
C2_21 C1_21 Ti2 73.1(3) ?
C2_21 C1_21 Si1_21 120.3(4) ?
C2_21 C1_21 C5_21 102.3(5) ?
C5_21 C1_21 Ti2 76.7(3) ?
C5_21 C1_21 Si1_21 127.5(4) ?
Ti2 C2_21 H2_21 118.4 ?
C1_21 C2_21 Ti2 70.6(3) ?
C1_21 C2_21 H2_21 124.0 ?
C3_21 C2_21 Ti2 78.5(3) ?
C3_21 C2_21 C1_21 112.0(5) ?
C3_21 C2_21 H2_21 124.0 ?
Ti2 C3_21 H3_21 118.0 ?
C2_21 C3_21 Ti2 67.9(3) ?
C2_21 C3_21 H3_21 125.8 ?
C2_21 C3_21 C4_21 108.5(5) ?
C4_21 C3_21 Ti2 80.1(3) ?
C4_21 C3_21 H3_21 125.8 ?
Ti1 C4_21 Ti2 58.22(12) ?
C3_21 C4_21 Ti1 120.6(4) ?
C3_21 C4_21 Ti2 67.7(3) ?
C3_21 C4_21 C5_21 105.5(5) ?
C3_21 C4_21 C8_21 145.4(5) ?
C5_21 C4_21 Ti1 74.0(3) ?
C5_21 C4_21 Ti2 65.6(3) ?
C5_21 C4_21 C8_21 109.1(4) ?
C8_21 C4_21 Ti1 70.1(3) ?
C8_21 C4_21 Ti2 127.7(3) ?
Ti2 C5_21 Ti1 60.67(13) ?
C1_21 C5_21 Ti1 127.3(4) ?
C1_21 C5_21 Ti2 67.6(3) ?
C4_21 C5_21 Ti1 71.2(3) ?
C4_21 C5_21 Ti2 81.4(3) ?
C4_21 C5_21 C1_21 111.2(4) ?
C6_21 C5_21 Ti1 70.2(3) ?
C6_21 C5_21 Ti2 124.3(4) ?
C6_21 C5_21 C1_21 141.5(5) ?
C6_21 C5_21 C4_21 106.9(4) ?
Ti1 C6_21 H6_21 118.6 ?
C5_21 C6_21 Ti1 75.6(3) ?
C5_21 C6_21 H6_21 126.3 ?
C7_21 C6_21 Ti1 71.5(3) ?
C7_21 C6_21 C5_21 107.4(4) ?
C7_21 C6_21 H6_21 126.3 ?
Ti1 C7_21 H7_21 121.0 ?
C6_21 C7_21 Ti1 73.7(3) ?
C6_21 C7_21 H7_21 124.1 ?
C8_21 C7_21 Ti1 72.8(3) ?
C8_21 C7_21 C6_21 111.9(5) ?
C8_21 C7_21 H7_21 124.1 ?
Si2_21 C8_21 Ti1 128.2(3) ?
C4_21 C8_21 Ti1 74.3(3) ?
C4_21 C8_21 Si2_21 129.7(4) ?
C7_21 C8_21 Ti1 72.3(3) ?
C7_21 C8_21 Si2_21 124.4(4) ?
C7_21 C8_21 C4_21 104.5(4) ?
Si1_21 C11_21 H11_21 107.5 ?
C12_21 C11_21 Si1_21 115.5(5) ?
C12_21 C11_21 H11_21 107.5 ?
C12_21 C11_21 C13_21 107.8(6) ?
C13_21 C11_21 Si1_21 110.6(5) ?
C13_21 C11_21 H11_21 107.5 ?
C11_21 C12_21 H12A_21 109.5 ?
C11_21 C12_21 H12B_21 109.5 ?
C11_21 C12_21 H12C_21 109.5 ?
H12A_21 C12_21 H12B_21 109.5 ?
H12A_21 C12_21 H12C_21 109.5 ?
H12B_21 C12_21 H12C_21 109.5 ?
C11_21 C13_21 H13A_21 109.5 ?
C11_21 C13_21 H13B_21 109.5 ?
C11_21 C13_21 H13C_21 109.5 ?
H13A_21 C13_21 H13B_21 109.5 ?
H13A_21 C13_21 H13C_21 109.5 ?
H13B_21 C13_21 H13C_21 109.5 ?
Si1_21 C14_21 H14_21 106.9 ?
C15_21 C14_21 Si1_21 113.8(5) ?
C15_21 C14_21 H14_21 106.9 ?
C16_21 C14_21 Si1_21 115.3(5) ?
C16_21 C14_21 H14_21 106.9 ?
C16_21 C14_21 C15_21 106.7(6) ?
C14_21 C15_21 H15A_21 109.5 ?
C14_21 C15_21 H15B_21 109.5 ?
C14_21 C15_21 H15C_21 109.5 ?
H15A_21 C15_21 H15B_21 109.5 ?
H15A_21 C15_21 H15C_21 109.5 ?
H15B_21 C15_21 H15C_21 109.5 ?
C14_21 C16_21 H16A_21 109.5 ?
C14_21 C16_21 H16B_21 109.5 ?
C14_21 C16_21 H16C_21 109.5 ?
H16A_21 C16_21 H16B_21 109.5 ?
H16A_21 C16_21 H16C_21 109.5 ?
H16B_21 C16_21 H16C_21 109.5 ?
Si1_21 C17_21 H17_21 105.3 ?
C18_21 C17_21 Si1_21 111.9(6) ?
C18_21 C17_21 H17_21 105.3 ?
C19_21 C17_21 Si1_21 115.3(6) ?
C19_21 C17_21 H17_21 105.3 ?
C19_21 C17_21 C18_21 112.6(7) ?
C17_21 C18_21 H18A_21 109.5 ?
C17_21 C18_21 H18B_21 109.5 ?
C17_21 C18_21 H18C_21 109.5 ?
H18A_21 C18_21 H18B_21 109.5 ?
H18A_21 C18_21 H18C_21 109.5 ?
H18B_21 C18_21 H18C_21 109.5 ?
C17_21 C19_21 H19A_21 109.5 ?
C17_21 C19_21 H19B_21 109.5 ?
C17_21 C19_21 H19C_21 109.5 ?
H19A_21 C19_21 H19B_21 109.5 ?
H19A_21 C19_21 H19C_21 109.5 ?
H19B_21 C19_21 H19C_21 109.5 ?
Si2_21 C21_21 H21_21 106.7 ?
C22_21 C21_21 Si2_21 112.7(4) ?
C22_21 C21_21 H21_21 106.7 ?
C23_21 C21_21 Si2_21 114.4(6) ?
C23_21 C21_21 H21_21 106.7 ?
C23_21 C21_21 C22_21 109.1(7) ?
C21_21 C22_21 H22A_21 109.5 ?
C21_21 C22_21 H22B_21 109.5 ?
C21_21 C22_21 H22C_21 109.5 ?
H22A_21 C22_21 H22B_21 109.5 ?
H22A_21 C22_21 H22C_21 109.5 ?
H22B_21 C22_21 H22C_21 109.5 ?
C21_21 C23_21 H23A_21 109.5 ?
C21_21 C23_21 H23B_21 109.5 ?
C21_21 C23_21 H23C_21 109.5 ?
H23A_21 C23_21 H23B_21 109.5 ?
H23A_21 C23_21 H23C_21 109.5 ?
H23B_21 C23_21 H23C_21 109.5 ?
Si2_21 C24_21 H24_21 104.9 ?
C25_21 C24_21 Si2_21 114.9(5) ?
C25_21 C24_21 H24_21 104.9 ?
C26_21 C24_21 Si2_21 117.1(5) ?
C26_21 C24_21 H24_21 104.9 ?
C26_21 C24_21 C25_21 108.9(7) ?
C24_21 C25_21 H25A_21 109.5 ?
C24_21 C25_21 H25B_21 109.5 ?
C24_21 C25_21 H25C_21 109.5 ?
H25A_21 C25_21 H25B_21 109.5 ?
H25A_21 C25_21 H25C_21 109.5 ?
H25B_21 C25_21 H25C_21 109.5 ?
C24_21 C26_21 H26A_21 109.5 ?
C24_21 C26_21 H26B_21 109.5 ?
C24_21 C26_21 H26C_21 109.5 ?
H26A_21 C26_21 H26B_21 109.5 ?
H26A_21 C26_21 H26C_21 109.5 ?
H26B_21 C26_21 H26C_21 109.5 ?
Si2_21 C27_21 H27_21 105.1 ?
C28_21 C27_21 Si2_21 113.6(5) ?
C28_21 C27_21 H27_21 105.1 ?
C29_21 C27_21 Si2_21 115.7(7) ?
C29_21 C27_21 H27_21 105.1 ?
C29_21 C27_21 C28_21 111.1(7) ?
C27_21 C28_21 H28A_21 109.5 ?
C27_21 C28_21 H28B_21 109.5 ?
C27_21 C28_21 H28C_21 109.5 ?
H28A_21 C28_21 H28B_21 109.5 ?
H28A_21 C28_21 H28C_21 109.5 ?
H28B_21 C28_21 H28C_21 109.5 ?
C27_21 C29_21 H29A_21 109.5 ?
C27_21 C29_21 H29B_21 109.5 ?
C27_21 C29_21 H29C_21 109.5 ?
H29A_21 C29_21 H29B_21 109.5 ?
H29A_21 C29_21 H29C_21 109.5 ?
H29B_21 C29_21 H29C_21 109.5 ?
C1_34 Si1_34 C11_34 107.4(3) ?
C1_34 Si1_34 C17_34 111.1(3) ?
C11_34 Si1_34 C17_34 108.3(4) ?
C14_34 Si1_34 C1_34 108.0(4) ?
C14_34 Si1_34 C11_34 109.7(4) ?
C14_34 Si1_34 C17_34 112.2(4) ?
C8_34 Si2_34 C27_34 112.0(3) ?
C21_34 Si2_34 C8_34 107.2(3) ?
C21_34 Si2_34 C27_34 111.7(4) ?
C24_34 Si2_34 C8_34 104.8(3) ?
C24_34 Si2_34 C21_34 112.9(5) ?
C24_34 Si2_34 C27_34 108.0(4) ?
Si1_34 C1_34 Ti4 134.1(3) ?
C2_34 C1_34 Ti4 75.5(4) ?
C2_34 C1_34 Si1_34 118.6(5) ?
C2_34 C1_34 C5_34 104.5(5) ?
C5_34 C1_34 Ti4 78.2(4) ?
C5_34 C1_34 Si1_34 130.1(5) ?
Ti4 C2_34 H2_34 117.0 ?
C1_34 C2_34 Ti4 68.8(4) ?
C1_34 C2_34 H2_34 124.6 ?
C3_34 C2_34 Ti4 81.2(4) ?
C3_34 C2_34 C1_34 110.8(6) ?
C3_34 C2_34 H2_34 124.6 ?
Ti4 C3_34 H3_34 120.0 ?
C2_34 C3_34 Ti4 66.4(4) ?
C2_34 C3_34 H3_34 125.3 ?
C2_34 C3_34 C4_34 109.4(5) ?
C4_34 C3_34 Ti4 79.8(3) ?
C4_34 C3_34 H3_34 125.3 ?
Ti3 C4_34 Ti4 57.75(13) ?
C3_34 C4_34 Ti3 119.9(4) ?
C3_34 C4_34 Ti4 68.9(3) ?
C3_34 C4_34 C5_34 105.7(5) ?
C3_34 C4_34 C8_34 143.5(5) ?
C5_34 C4_34 Ti3 75.4(3) ?
C5_34 C4_34 Ti4 64.3(3) ?
C8_34 C4_34 Ti3 69.8(3) ?
C8_34 C4_34 Ti4 127.0(4) ?
C8_34 C4_34 C5_34 110.9(5) ?
Ti4 C5_34 Ti3 60.47(14) ?
C1_34 C5_34 Ti3 126.3(4) ?
C1_34 C5_34 Ti4 66.0(3) ?
C4_34 C5_34 Ti3 70.0(3) ?
C4_34 C5_34 Ti4 83.5(3) ?
C4_34 C5_34 C1_34 109.3(5) ?
C6_34 C5_34 Ti3 69.3(4) ?
C6_34 C5_34 Ti4 122.0(5) ?
C6_34 C5_34 C1_34 145.2(5) ?
C6_34 C5_34 C4_34 105.4(5) ?
Ti3 C6_34 H6_34 118.7 ?
C5_34 C6_34 Ti3 76.5(4) ?
C5_34 C6_34 H6_34 125.9 ?
C7_34 C6_34 Ti3 70.8(4) ?
C7_34 C6_34 C5_34 108.3(5) ?
C7_34 C6_34 H6_34 125.9 ?
Ti3 C7_34 H7_34 120.8 ?
C6_34 C7_34 Ti3 74.0(4) ?
C6_34 C7_34 H7_34 124.5 ?
C8_34 C7_34 Ti3 72.3(3) ?
C8_34 C7_34 C6_34 111.0(6) ?
C8_34 C7_34 H7_34 124.5 ?
Si2_34 C8_34 Ti3 127.5(3) ?
C4_34 C8_34 Ti3 74.6(3) ?
C4_34 C8_34 Si2_34 130.0(4) ?
C7_34 C8_34 Ti3 72.4(3) ?
C7_34 C8_34 Si2_34 124.3(4) ?
C7_34 C8_34 C4_34 104.3(5) ?
Si1_34 C11_34 H11_34 104.9 ?
C12_34 C11_34 Si1_34 113.3(6) ?
C12_34 C11_34 H11_34 104.9 ?
C12_34 C11_34 C13_34 109.7(7) ?
C13_34 C11_34 Si1_34 117.9(6) ?
C13_34 C11_34 H11_34 104.9 ?
C11_34 C12_34 H12A_34 109.5 ?
C11_34 C12_34 H12B_34 109.5 ?
C11_34 C12_34 H12C_34 109.5 ?
H12A_34 C12_34 H12B_34 109.5 ?
H12A_34 C12_34 H12C_34 109.5 ?
H12B_34 C12_34 H12C_34 109.5 ?
C11_34 C13_34 H13A_34 109.5 ?
C11_34 C13_34 H13B_34 109.5 ?
C11_34 C13_34 H13C_34 109.5 ?
H13A_34 C13_34 H13B_34 109.5 ?
H13A_34 C13_34 H13C_34 109.5 ?
H13B_34 C13_34 H13C_34 109.5 ?
Si1_34 C14_34 H14_34 102.7 ?
C15_34 C14_34 Si1_34 117.2(6) ?
C15_34 C14_34 H14_34 102.7 ?
C16_34 C14_34 Si1_34 117.3(7) ?
C16_34 C14_34 H14_34 102.7 ?
C16_34 C14_34 C15_34 111.4(7) ?
C14_34 C15_34 H15A_34 109.5 ?
C14_34 C15_34 H15B_34 109.5 ?
C14_34 C15_34 H15C_34 109.5 ?
H15A_34 C15_34 H15B_34 109.5 ?
H15A_34 C15_34 H15C_34 109.5 ?
H15B_34 C15_34 H15C_34 109.5 ?
C14_34 C16_34 H16A_34 109.5 ?
C14_34 C16_34 H16B_34 109.5 ?
C14_34 C16_34 H16C_34 109.5 ?
H16A_34 C16_34 H16B_34 109.5 ?
H16A_34 C16_34 H16C_34 109.5 ?
H16B_34 C16_34 H16C_34 109.5 ?
Si1_34 C17_34 H17_34 105.0 ?
C18_34 C17_34 Si1_34 111.6(6) ?
C18_34 C17_34 H17_34 105.0 ?
C19_34 C17_34 Si1_34 116.7(5) ?
C19_34 C17_34 H17_34 105.0 ?
C19_34 C17_34 C18_34 112.3(8) ?
C17_34 C18_34 H18A_34 109.5 ?
C17_34 C18_34 H18B_34 109.5 ?
C17_34 C18_34 H18C_34 109.5 ?
H18A_34 C18_34 H18B_34 109.5 ?
H18A_34 C18_34 H18C_34 109.5 ?
H18B_34 C18_34 H18C_34 109.5 ?
C17_34 C19_34 H19A_34 109.5 ?
C17_34 C19_34 H19B_34 109.5 ?
C17_34 C19_34 H19C_34 109.5 ?
H19A_34 C19_34 H19B_34 109.5 ?
H19A_34 C19_34 H19C_34 109.5 ?
H19B_34 C19_34 H19C_34 109.5 ?
Si2_34 C21_34 H21_34 98.8 ?
C22_34 C21_34 Si2_34 118.6(7) ?
C22_34 C21_34 H21_34 98.8 ?
C23_34 C21_34 Si2_34 117.7(8) ?
C23_34 C21_34 H21_34 98.8 ?
C23_34 C21_34 C22_34 116.8(8) ?
C21_34 C22_34 H22A_34 109.4 ?
C21_34 C22_34 H22B_34 109.4 ?
C21_34 C22_34 H22C_34 109.6 ?
H22A_34 C22_34 H22B_34 109.5 ?
H22A_34 C22_34 H22C_34 109.5 ?
H22B_34 C22_34 H22C_34 109.5 ?
C21_34 C23_34 H23A_34 109.5 ?
C21_34 C23_34 H23B_34 109.5 ?
C21_34 C23_34 H23C_34 109.5 ?
H23A_34 C23_34 H23B_34 109.5 ?
H23A_34 C23_34 H23C_34 109.5 ?
H23B_34 C23_34 H23C_34 109.5 ?
Si2_34 C24_34 H24_34 104.5 ?
C25_34 C24_34 Si2_34 116.4(6) ?
C25_34 C24_34 H24_34 104.5 ?
C26_34 C24_34 Si2_34 116.1(8) ?
C26_34 C24_34 H24_34 104.5 ?
C26_34 C24_34 C25_34 109.3(7) ?
C24_34 C25_34 H25A_34 109.5 ?
C24_34 C25_34 H25B_34 109.5 ?
C24_34 C25_34 H25C_34 109.5 ?
H25A_34 C25_34 H25B_34 109.5 ?
H25A_34 C25_34 H25C_34 109.5 ?
H25B_34 C25_34 H25C_34 109.5 ?
C24_34 C26_34 H26A_34 109.5 ?
C24_34 C26_34 H26B_34 109.5 ?
C24_34 C26_34 H26C_34 109.5 ?
H26A_34 C26_34 H26B_34 109.5 ?
H26A_34 C26_34 H26C_34 109.5 ?
H26B_34 C26_34 H26C_34 109.5 ?
Si2_34 C27_34 H27_34 106.8 ?
C28_34 C27_34 Si2_34 112.8(5) ?
C28_34 C27_34 H27_34 106.8 ?
C28_34 C27_34 C29_34 108.7(6) ?
C29_34 C27_34 Si2_34 114.5(5) ?
C29_34 C27_34 H27_34 106.8 ?
C27_34 C28_34 H28A_34 109.5 ?
C27_34 C28_34 H28B_34 109.5 ?
C27_34 C28_34 H28C_34 109.5 ?
H28A_34 C28_34 H28B_34 109.5 ?
H28A_34 C28_34 H28C_34 109.5 ?
H28B_34 C28_34 H28C_34 109.5 ?
C27_34 C29_34 H29A_34 109.5 ?
C27_34 C29_34 H29B_34 109.5 ?
C27_34 C29_34 H29C_34 109.5 ?
H29A_34 C29_34 H29B_34 109.5 ?
H29A_34 C29_34 H29C_34 109.5 ?
H29B_34 C29_34 H29C_34 109.5 ?
C1_1 O1_1 Ti1 88.0(11) ?
C2_1 O2_1 Ti3 84.2(11) ?
C6_1 O3_1 Ti4 115.7(11) ?
C6_1 O6_1 C5_1 119.6(8) ?
Ti1 C1_1 Ti2 62.8(4) ?
O1_1 C1_1 Ti1 58.4(10) ?
O1_1 C1_1 Ti2 121.1(12) ?
O1_1 C1_1 C9_1 125.0(16) ?
C9_1 C1_1 Ti1 175.8(19) ?
C9_1 C1_1 Ti2 113.7(11) ?
Ti3 C2_1 Ti4 67.9(5) ?
O2_1 C2_1 Ti3 60.9(10) ?
O2_1 C2_1 Ti4 128.7(12) ?
O2_1 C2_1 C7_1 120.8(14) ?
C7_1 C2_1 Ti3 178.0(14) ?
C7_1 C2_1 Ti4 110.4(10) ?
C4_1 C3_1 Ti2 107.6(12) ?
C5_1 C3_1 Ti2 114.9(13) ?
C5_1 C3_1 C4_1 128.9(18) ?
O4_1 C4_1 C3_1 172.4(17) ?
C3_1 C5_1 O6_1 114.7(13) ?
C3_1 C5_1 C9_1 124.2(14) ?
C9_1 C5_1 O6_1 120.3(13) ?
O3_1 C6_1 O6_1 113.8(13) ?
O3_1 C6_1 C7_1 124.3(14) ?
O6_1 C6_1 C7_1 121.4(12) ?
C6_1 C7_1 C2_1 112.9(13) ?
C6_1 C7_1 C8_1 122.9(13) ?
C8_1 C7_1 C2_1 124.1(13) ?
O5_1 C8_1 C7_1 124.4(16) ?
O5_1 C8_1 C9_1 122.8(15) ?
C7_1 C8_1 C9_1 112.9(8) ?
C1_1 C9_1 C5_1 115.4(13) ?
C1_1 C9_1 C8_1 124.7(12) ?
C5_1 C9_1 C8_1 118.9(13) ?
C1_2 O2_2 Ti3 81.3(9) ?
C7_2 O3_2 C3_2 119.3(8) ?
C7_2 O5_2 Ti2 119.2(11) ?
C9_2 O6_2 Ti1 73.9(12) ?
Ti3 C1_2 Ti4 62.3(4) ?
O2_2 C1_2 Ti3 65.6(9) ?
O2_2 C1_2 Ti4 127.9(10) ?
O2_2 C1_2 C2_2 122.5(13) ?
C2_2 C1_2 Ti3 169.5(12) ?
C2_2 C1_2 Ti4 109.3(10) ?
C1_2 C2_2 C4_2 124.0(13) ?
C3_2 C2_2 C1_2 115.9(13) ?
C3_2 C2_2 C4_2 119.6(13) ?
C2_2 C3_2 O3_2 121.4(12) ?
C5_2 C3_2 O3_2 114.9(14) ?
C5_2 C3_2 C2_2 123.7(14) ?
O4_2 C4_2 C2_2 122.5(16) ?
O4_2 C4_2 C6_2 124.4(17) ?
C6_2 C4_2 C2_2 113.0(8) ?
C3_2 C5_2 Ti4 118.1(14) ?
C3_2 C5_2 C8_2 123.8(19) ?
C8_2 C5_2 Ti4 117.0(15) ?
C4_2 C6_2 C9_2 123.1(13) ?
C7_2 C6_2 C4_2 123.5(13) ?
C7_2 C6_2 C9_2 113.2(14) ?
O3_2 C7_2 C6_2 121.2(13) ?
O5_2 C7_2 O3_2 115.1(13) ?
O5_2 C7_2 C6_2 123.8(13) ?
O1_2 C8_2 C5_2 172(3) ?
Ti1 C9_2 Ti2 65.0(5) ?
O6_2 C9_2 Ti1 70.8(11) ?
O6_2 C9_2 Ti2 135.6(14) ?
O6_2 C9_2 C6_2 116.3(16) ?
C6_2 C9_2 Ti1 171.4(19) ?
C6_2 C9_2 Ti2 108.1(11) ?
C1_12 Si1_12 C11_12 102.8(3) ?
C1_12 Si1_12 C17_12 106.2(3) ?
C11_12 Si1_12 C17_12 110.2(4) ?
C14_12 Si1_12 C1_12 113.0(3) ?
C14_12 Si1_12 C11_12 110.3(3) ?
C14_12 Si1_12 C17_12 113.7(4) ?
C8_12 Si2_12 C21_12 113.6(3) ?
C8_12 Si2_12 C24_12 101.6(3) ?
C24_12 Si2_12 C21_12 107.4(3) ?
C27_12 Si2_12 C8_12 113.2(3) ?
C27_12 Si2_12 C21_12 108.8(3) ?
C27_12 Si2_12 C24_12 112.1(3) ?
Si1_12 C1_12 Ti2 141.9(3) ?
C2_12 C1_12 Ti2 70.0(3) ?
C2_12 C1_12 Si1_12 122.4(4) ?
C2_12 C1_12 C5_12 104.0(4) ?
C5_12 C1_12 Ti2 76.3(3) ?
C5_12 C1_12 Si1_12 125.9(4) ?
Ti2 C2_12 H2_12 118.3 ?
C1_12 C2_12 Ti2 75.2(3) ?
C1_12 C2_12 H2_12 124.2 ?
C3_12 C2_12 Ti2 73.9(3) ?
C3_12 C2_12 C1_12 111.7(5) ?
C3_12 C2_12 H2_12 124.2 ?
Ti2 C3_12 H3_12 114.3 ?
C2_12 C3_12 Ti2 71.8(3) ?
C2_12 C3_12 H3_12 126.2 ?
C2_12 C3_12 C4_12 107.6(5) ?
C4_12 C3_12 Ti2 80.0(3) ?
C4_12 C3_12 H3_12 126.2 ?
Ti1 C4_12 Ti2 59.94(11) ?
C3_12 C4_12 Ti1 121.9(4) ?
C3_12 C4_12 Ti2 66.5(3) ?
C3_12 C4_12 C5_12 106.3(4) ?
C3_12 C4_12 C8_12 143.7(5) ?
C5_12 C4_12 Ti1 77.3(3) ?
C5_12 C4_12 Ti2 71.6(3) ?
C5_12 C4_12 C8_12 109.8(4) ?
C8_12 C4_12 Ti1 70.0(3) ?
C8_12 C4_12 Ti2 128.4(3) ?
Ti1 C5_12 Ti2 59.13(12) ?
C1_12 C5_12 Ti1 127.6(4) ?
C1_12 C5_12 Ti2 69.7(3) ?
C4_12 C5_12 Ti1 68.2(3) ?
C4_12 C5_12 Ti2 75.3(3) ?
C4_12 C5_12 C1_12 109.9(4) ?
C6_12 C5_12 Ti1 71.1(3) ?
C6_12 C5_12 Ti2 125.2(4) ?
C6_12 C5_12 C1_12 142.4(5) ?
C6_12 C5_12 C4_12 107.4(4) ?
Ti1 C6_12 H6_12 120.9 ?
C5_12 C6_12 Ti1 75.1(3) ?
C5_12 C6_12 H6_12 126.4 ?
C7_12 C6_12 Ti1 69.3(3) ?
C7_12 C6_12 C5_12 107.1(4) ?
C7_12 C6_12 H6_12 126.4 ?
Ti1 C7_12 H7_12 120.2 ?
C6_12 C7_12 Ti1 76.3(3) ?
C6_12 C7_12 H7_12 124.0 ?
C6_12 C7_12 C8_12 112.0(5) ?
C8_12 C7_12 Ti1 71.0(3) ?
C8_12 C7_12 H7_12 124.0 ?
Si2_12 C8_12 Ti1 143.0(3) ?
C4_12 C8_12 Ti1 73.7(3) ?
C4_12 C8_12 Si2_12 129.9(4) ?
C7_12 C8_12 Ti1 73.0(3) ?
C7_12 C8_12 Si2_12 117.6(4) ?
C7_12 C8_12 C4_12 103.5(4) ?
Si1_12 C11_12 H11_12 105.4 ?
C12_12 C11_12 Si1_12 112.0(5) ?
C12_12 C11_12 H11_12 105.4 ?
C13_12 C11_12 Si1_12 117.6(5) ?
C13_12 C11_12 H11_12 105.4 ?
C13_12 C11_12 C12_12 109.9(5) ?
C11_12 C12_12 H12A_12 109.5 ?
C11_12 C12_12 H12B_12 109.5 ?
C11_12 C12_12 H12C_12 109.5 ?
H12A_12 C12_12 H12B_12 109.5 ?
H12A_12 C12_12 H12C_12 109.5 ?
H12B_12 C12_12 H12C_12 109.5 ?
C11_12 C13_12 H13A_12 109.5 ?
C11_12 C13_12 H13B_12 109.5 ?
C11_12 C13_12 H13C_12 109.5 ?
H13A_12 C13_12 H13B_12 109.5 ?
H13A_12 C13_12 H13C_12 109.5 ?
H13B_12 C13_12 H13C_12 109.5 ?
Si1_12 C14_12 H14_12 106.0 ?
C15_12 C14_12 Si1_12 116.3(6) ?
C15_12 C14_12 H14_12 106.0 ?
C16_12 C14_12 Si1_12 112.8(5) ?
C16_12 C14_12 H14_12 106.0 ?
C16_12 C14_12 C15_12 109.0(7) ?
C14_12 C15_12 H15A_12 109.5 ?
C14_12 C15_12 H15B_12 109.5 ?
C14_12 C15_12 H15C_12 109.5 ?
H15A_12 C15_12 H15B_12 109.5 ?
H15A_12 C15_12 H15C_12 109.5 ?
H15B_12 C15_12 H15C_12 109.5 ?
C14_12 C16_12 H16A_12 109.5 ?
C14_12 C16_12 H16B_12 109.5 ?
C14_12 C16_12 H16C_12 109.5 ?
H16A_12 C16_12 H16B_12 109.5 ?
H16A_12 C16_12 H16C_12 109.5 ?
H16B_12 C16_12 H16C_12 109.5 ?
Si1_12 C17_12 H17_12 105.0 ?
C18_12 C17_12 Si1_12 115.0(6) ?
C18_12 C17_12 H17_12 105.0 ?
C18_12 C17_12 C19_12 112.6(8) ?
C19_12 C17_12 Si1_12 112.9(8) ?
C19_12 C17_12 H17_12 105.0 ?
C17_12 C18_12 H18A_12 109.5 ?
C17_12 C18_12 H18B_12 109.5 ?
C17_12 C18_12 H18C_12 109.5 ?
H18A_12 C18_12 H18B_12 109.5 ?
H18A_12 C18_12 H18C_12 109.5 ?
H18B_12 C18_12 H18C_12 109.5 ?
C17_12 C19_12 H19A_12 109.5 ?
C17_12 C19_12 H19B_12 109.5 ?
C17_12 C19_12 H19C_12 109.5 ?
H19A_12 C19_12 H19B_12 109.5 ?
H19A_12 C19_12 H19C_12 109.5 ?
H19B_12 C19_12 H19C_12 109.5 ?
Si2_12 C21_12 H21_12 104.7 ?
C22_12 C21_12 Si2_12 114.0(6) ?
C22_12 C21_12 H21_12 104.7 ?
C22_12 C21_12 C23_12 110.5(6) ?
C23_12 C21_12 Si2_12 116.7(6) ?
C23_12 C21_12 H21_12 104.7 ?
C21_12 C22_12 H22A_12 109.5 ?
C21_12 C22_12 H22B_12 109.5 ?
C21_12 C22_12 H22C_12 109.5 ?
H22A_12 C22_12 H22B_12 109.5 ?
H22A_12 C22_12 H22C_12 109.5 ?
H22B_12 C22_12 H22C_12 109.5 ?
C21_12 C23_12 H23A_12 109.5 ?
C21_12 C23_12 H23B_12 109.5 ?
C21_12 C23_12 H23C_12 109.5 ?
H23A_12 C23_12 H23B_12 109.5 ?
H23A_12 C23_12 H23C_12 109.5 ?
H23B_12 C23_12 H23C_12 109.5 ?
Si2_12 C24_12 H24_12 105.1 ?
C25_12 C24_12 Si2_12 115.0(5) ?
C25_12 C24_12 H24_12 105.1 ?
C26_12 C24_12 Si2_12 115.5(5) ?
C26_12 C24_12 H24_12 105.1 ?
C26_12 C24_12 C25_12 109.7(6) ?
C24_12 C25_12 H25A_12 109.5 ?
C24_12 C25_12 H25B_12 109.5 ?
C24_12 C25_12 H25C_12 109.5 ?
H25A_12 C25_12 H25B_12 109.5 ?
H25A_12 C25_12 H25C_12 109.5 ?
H25B_12 C25_12 H25C_12 109.5 ?
C24_12 C26_12 H26A_12 109.5 ?
C24_12 C26_12 H26B_12 109.5 ?
C24_12 C26_12 H26C_12 109.5 ?
H26A_12 C26_12 H26B_12 109.5 ?
H26A_12 C26_12 H26C_12 109.5 ?
H26B_12 C26_12 H26C_12 109.5 ?
Si2_12 C27_12 H27_12 106.7 ?
C28_12 C27_12 Si2_12 114.4(5) ?
C28_12 C27_12 H27_12 106.7 ?
C28_12 C27_12 C29_12 107.9(6) ?
C29_12 C27_12 Si2_12 114.0(6) ?
C29_12 C27_12 H27_12 106.7 ?
C27_12 C28_12 H28A_12 109.5 ?
C27_12 C28_12 H28B_12 109.5 ?
C27_12 C28_12 H28C_12 109.5 ?
H28A_12 C28_12 H28B_12 109.5 ?
H28A_12 C28_12 H28C_12 109.5 ?
H28B_12 C28_12 H28C_12 109.5 ?
C27_12 C29_12 H29A_12 109.5 ?
C27_12 C29_12 H29B_12 109.5 ?
C27_12 C29_12 H29C_12 109.5 ?
H29A_12 C29_12 H29B_12 109.5 ?
H29A_12 C29_12 H29C_12 109.5 ?
H29B_12 C29_12 H29C_12 109.5 ?
C1_43 Si1_43 C11_43 102.1(3) ?
C1_43 Si1_43 C14_43 105.4(3) ?
C11_43 Si1_43 C14_43 111.2(3) ?
C17_43 Si1_43 C1_43 113.6(3) ?
C17_43 Si1_43 C11_43 110.7(3) ?
C17_43 Si1_43 C14_43 113.2(3) ?
C8_43 Si2_43 C24_43 102.9(3) ?
C8_43 Si2_43 C27_43 110.5(3) ?
C21_43 Si2_43 C8_43 109.0(3) ?
C21_43 Si2_43 C24_43 113.3(4) ?
C21_43 Si2_43 C27_43 111.5(4) ?
C24_43 Si2_43 C27_43 109.4(4) ?
Si1_43 C1_43 Ti4 140.7(3) ?
C2_43 C1_43 Ti4 70.8(3) ?
C2_43 C1_43 Si1_43 123.0(4) ?
C2_43 C1_43 C5_43 104.4(4) ?
C5_43 C1_43 Ti4 77.3(3) ?
C5_43 C1_43 Si1_43 124.9(4) ?
Ti4 C2_43 H2_43 119.4 ?
C1_43 C2_43 Ti4 74.8(3) ?
C1_43 C2_43 H2_43 124.2 ?
C3_43 C2_43 Ti4 73.2(3) ?
C3_43 C2_43 C1_43 111.5(5) ?
C3_43 C2_43 H2_43 124.2 ?
Ti4 C3_43 H3_43 112.7 ?
C2_43 C3_43 Ti4 72.2(3) ?
C2_43 C3_43 H3_43 126.1 ?
C2_43 C3_43 C4_43 107.7(5) ?
C4_43 C3_43 Ti4 81.3(3) ?
C4_43 C3_43 H3_43 126.1 ?
Ti3 C4_43 Ti4 59.90(13) ?
C3_43 C4_43 Ti3 121.2(4) ?
C3_43 C4_43 Ti4 65.6(3) ?
C3_43 C4_43 C5_43 106.0(5) ?
C3_43 C4_43 C8_43 145.9(5) ?
C5_43 C4_43 Ti3 76.7(3) ?
C5_43 C4_43 Ti4 71.5(3) ?
C8_43 C4_43 Ti3 70.0(3) ?
C8_43 C4_43 Ti4 128.8(4) ?
C8_43 C4_43 C5_43 108.0(5) ?
Ti3 C5_43 Ti4 59.29(13) ?
C1_43 C5_43 Ti3 127.0(4) ?
C1_43 C5_43 Ti4 68.8(3) ?
C1_43 C5_43 C4_43 109.6(5) ?
C4_43 C5_43 Ti3 68.3(3) ?
C4_43 C5_43 Ti4 75.4(3) ?
C6_43 C5_43 Ti3 70.1(3) ?
C6_43 C5_43 Ti4 124.1(4) ?
C6_43 C5_43 C1_43 142.8(5) ?
C6_43 C5_43 C4_43 107.5(4) ?
Ti3 C6_43 H6_43 118.8 ?
C5_43 C6_43 Ti3 76.3(3) ?
C5_43 C6_43 H6_43 125.9 ?
C7_43 C6_43 Ti3 70.8(3) ?
C7_43 C6_43 C5_43 108.2(5) ?
C7_43 C6_43 H6_43 125.9 ?
Ti3 C7_43 H7_43 121.4 ?
C6_43 C7_43 Ti3 74.6(3) ?
C6_43 C7_43 H7_43 124.7 ?
C6_43 C7_43 C8_43 110.6(5) ?
C8_43 C7_43 Ti3 70.8(3) ?
C8_43 C7_43 H7_43 124.7 ?
Si2_43 C8_43 Ti3 140.2(3) ?
C4_43 C8_43 Ti3 73.8(3) ?
C4_43 C8_43 Si2_43 128.5(4) ?
C7_43 C8_43 Ti3 73.4(3) ?
C7_43 C8_43 Si2_43 119.5(5) ?
C7_43 C8_43 C4_43 105.3(4) ?
Si1_43 C11_43 H11_43 105.7 ?
C12_43 C11_43 Si1_43 112.2(5) ?
C12_43 C11_43 H11_43 105.7 ?
C12_43 C11_43 C13_43 110.7(5) ?
C13_43 C11_43 Si1_43 115.8(5) ?
C13_43 C11_43 H11_43 105.7 ?
C11_43 C12_43 H12A_43 109.5 ?
C11_43 C12_43 H12B_43 109.5 ?
C11_43 C12_43 H12C_43 109.5 ?
H12A_43 C12_43 H12B_43 109.5 ?
H12A_43 C12_43 H12C_43 109.5 ?
H12B_43 C12_43 H12C_43 109.5 ?
C11_43 C13_43 H13A_43 109.5 ?
C11_43 C13_43 H13B_43 109.5 ?
C11_43 C13_43 H13C_43 109.5 ?
H13A_43 C13_43 H13B_43 109.5 ?
H13A_43 C13_43 H13C_43 109.5 ?
H13B_43 C13_43 H13C_43 109.5 ?
Si1_43 C14_43 H14_43 105.5 ?
C15_43 C14_43 Si1_43 116.6(7) ?
C15_43 C14_43 H14_43 105.5 ?
C15_43 C14_43 C16_43 110.9(7) ?
C16_43 C14_43 Si1_43 111.8(6) ?
C16_43 C14_43 H14_43 105.5 ?
C14_43 C15_43 H15A_43 109.5 ?
C14_43 C15_43 H15B_43 109.5 ?
C14_43 C15_43 H15C_43 109.5 ?
H15A_43 C15_43 H15B_43 109.5 ?
H15A_43 C15_43 H15C_43 109.5 ?
H15B_43 C15_43 H15C_43 109.5 ?
C14_43 C16_43 H16A_43 109.5 ?
C14_43 C16_43 H16B_43 109.5 ?
C14_43 C16_43 H16C_43 109.5 ?
H16A_43 C16_43 H16B_43 109.5 ?
H16A_43 C16_43 H16C_43 109.5 ?
H16B_43 C16_43 H16C_43 109.5 ?
Si1_43 C17_43 H17_43 105.9 ?
C18_43 C17_43 Si1_43 115.2(5) ?
C18_43 C17_43 H17_43 105.9 ?
C19_43 C17_43 Si1_43 113.4(4) ?
C19_43 C17_43 H17_43 105.9 ?
C19_43 C17_43 C18_43 109.9(6) ?
C17_43 C18_43 H18A_43 109.5 ?
C17_43 C18_43 H18B_43 109.5 ?
C17_43 C18_43 H18C_43 109.5 ?
H18A_43 C18_43 H18B_43 109.5 ?
H18A_43 C18_43 H18C_43 109.5 ?
H18B_43 C18_43 H18C_43 109.5 ?
C17_43 C19_43 H19A_43 109.5 ?
C17_43 C19_43 H19B_43 109.5 ?
C17_43 C19_43 H19C_43 109.5 ?
H19A_43 C19_43 H19B_43 109.5 ?
H19A_43 C19_43 H19C_43 109.5 ?
H19B_43 C19_43 H19C_43 109.5 ?
Si2_43 C21_43 H21_43 103.8 ?
C22_43 C21_43 Si2_43 115.6(6) ?
C22_43 C21_43 H21_43 103.8 ?
C23_43 C21_43 Si2_43 117.4(7) ?
C23_43 C21_43 H21_43 103.8 ?
C23_43 C21_43 C22_43 110.5(7) ?
C21_43 C22_43 H22A_43 109.5 ?
C21_43 C22_43 H22B_43 109.5 ?
C21_43 C22_43 H22C_43 109.5 ?
H22A_43 C22_43 H22B_43 109.5 ?
H22A_43 C22_43 H22C_43 109.5 ?
H22B_43 C22_43 H22C_43 109.5 ?
C21_43 C23_43 H23A_43 109.5 ?
C21_43 C23_43 H23B_43 109.5 ?
C21_43 C23_43 H23C_43 109.5 ?
H23A_43 C23_43 H23B_43 109.5 ?
H23A_43 C23_43 H23C_43 109.5 ?
H23B_43 C23_43 H23C_43 109.5 ?
Si2_43 C24_43 H24_43 105.7 ?
C25_43 C24_43 Si2_43 116.1(7) ?
C25_43 C24_43 H24_43 105.7 ?
C26_43 C24_43 Si2_43 114.8(6) ?
C26_43 C24_43 H24_43 105.7 ?
C26_43 C24_43 C25_43 108.0(6) ?
C24_43 C25_43 H25A_43 109.5 ?
C24_43 C25_43 H25B_43 109.5 ?
C24_43 C25_43 H25C_43 109.5 ?
H25A_43 C25_43 H25B_43 109.5 ?
H25A_43 C25_43 H25C_43 109.5 ?
H25B_43 C25_43 H25C_43 109.5 ?
C24_43 C26_43 H26A_43 109.5 ?
C24_43 C26_43 H26B_43 109.5 ?
C24_43 C26_43 H26C_43 109.5 ?
H26A_43 C26_43 H26B_43 109.5 ?
H26A_43 C26_43 H26C_43 109.5 ?
H26B_43 C26_43 H26C_43 109.5 ?
Si2_43 C27_43 H27_43 107.0 ?
C28_43 C27_43 Si2_43 113.1(5) ?
C28_43 C27_43 H27_43 107.0 ?
C29_43 C27_43 Si2_43 115.2(6) ?
C29_43 C27_43 H27_43 107.0 ?
C29_43 C27_43 C28_43 107.2(8) ?
C27_43 C28_43 H28A_43 109.5 ?
C27_43 C28_43 H28B_43 109.5 ?
C27_43 C28_43 H28C_43 109.5 ?
H28A_43 C28_43 H28B_43 109.5 ?
H28A_43 C28_43 H28C_43 109.5 ?
H28B_43 C28_43 H28C_43 109.5 ?
C27_43 C29_43 H29A_43 109.5 ?
C27_43 C29_43 H29B_43 109.5 ?
C27_43 C29_43 H29C_43 109.5 ?
H29A_43 C29_43 H29B_43 109.5 ?
H29A_43 C29_43 H29C_43 109.5 ?
H29B_43 C29_43 H29C_43 109.5 ?

loop_
_geom_bond_atom_site_label_1
_geom_bond_atom_site_label_2
_geom_bond_distance
_geom_bond_publ_flag
Ti1 C4_21 2.411(5) y
Ti1 C6_21 2.379(6) y
Ti1 C7_21 2.349(6) y
Ti1 C8_21 2.356(5) y
Ti1 O1_1 1.971(19) y
Ti1 C1_1 2.313(15) y
Ti1 O6_2 2.13(2) y
Ti1 C9_2 2.162(16) y
Ti1 C4_12 2.365(5) y
Ti1 C6_12 2.432(5) y
Ti1 C7_12 2.341(5) y
Ti1 C8_12 2.315(5) y
Ti2 C1_21 2.310(6) y
Ti2 C2_21 2.344(6) y
Ti2 C3_21 2.479(6) y
Ti2 C5_21 2.432(5) y
Ti2 C1_1 2.415(19) y
Ti2 C3_1 2.32(2) y
Ti2 O5_2 2.112(15) y
Ti2 C9_2 2.41(2) y
Ti2 C1_12 2.423(5) y
Ti2 C2_12 2.355(6) y
Ti2 C3_12 2.382(6) y
Ti3 C4_34 2.403(6) y
Ti3 C6_34 2.381(7) y
Ti3 C7_34 2.340(7) y
Ti3 C8_34 2.338(6) y
Ti3 O2_1 1.93(2) y
Ti3 C2_1 2.195(15) y
Ti3 O2_2 2.133(18) y
Ti3 C1_2 2.315(13) y
Ti3 C4_43 2.371(5) y
Ti3 C6_43 2.402(6) y
Ti3 C7_43 2.354(6) y
Ti3 C8_43 2.320(5) y
Ti4 C1_34 2.293(7) y
Ti4 C2_34 2.382(7) y
Ti4 C5_34 2.456(6) y
Ti4 O3_1 2.104(16) y
Ti4 C2_1 2.253(18) y
Ti4 C1_2 2.475(16) y
Ti4 C5_2 2.19(2) y
Ti4 C1_43 2.425(6) y
Ti4 C2_43 2.373(6) y
Ti4 C3_43 2.385(6) y
Ti4 C5_43 2.537(6) y
Si1_21 C1_21 1.879(6) ?
Si1_21 C11_21 1.916(7) ?
Si1_21 C14_21 1.921(7) ?
Si1_21 C17_21 1.892(7) ?
Si2_21 C8_21 1.889(5) ?
Si2_21 C21_21 1.899(7) ?
Si2_21 C24_21 1.885(7) ?
Si2_21 C27_21 1.889(6) ?
C1_21 C2_21 1.449(8) ?
C1_21 C5_21 1.458(7) ?
C2_21 H2_21 0.9500 ?
C2_21 C3_21 1.401(9) ?
C3_21 H3_21 0.9500 ?
C3_21 C4_21 1.425(7) ?
C4_21 C5_21 1.451(7) ?
C4_21 C8_21 1.457(7) ?
C5_21 C6_21 1.423(7) ?
C6_21 H6_21 0.9500 ?
C6_21 C7_21 1.415(8) ?
C7_21 H7_21 0.9500 ?
C7_21 C8_21 1.414(7) ?
C11_21 H11_21 1.0000 ?
C11_21 C12_21 1.512(10) ?
C11_21 C13_21 1.568(9) ?
C12_21 H12A_21 0.9800 ?
C12_21 H12B_21 0.9800 ?
C12_21 H12C_21 0.9800 ?
C13_21 H13A_21 0.9800 ?
C13_21 H13B_21 0.9800 ?
C13_21 H13C_21 0.9800 ?
C14_21 H14_21 1.0000 ?
C14_21 C15_21 1.538(10) ?
C14_21 C16_21 1.524(10) ?
C15_21 H15A_21 0.9800 ?
C15_21 H15B_21 0.9800 ?
C15_21 H15C_21 0.9800 ?
C16_21 H16A_21 0.9800 ?
C16_21 H16B_21 0.9800 ?
C16_21 H16C_21 0.9800 ?
C17_21 H17_21 1.0000 ?
C17_21 C18_21 1.534(11) ?
C17_21 C19_21 1.523(11) ?
C18_21 H18A_21 0.9800 ?
C18_21 H18B_21 0.9800 ?
C18_21 H18C_21 0.9800 ?
C19_21 H19A_21 0.9800 ?
C19_21 H19B_21 0.9800 ?
C19_21 H19C_21 0.9800 ?
C21_21 H21_21 1.0000 ?
C21_21 C22_21 1.541(9) ?
C21_21 C23_21 1.531(9) ?
C22_21 H22A_21 0.9800 ?
C22_21 H22B_21 0.9800 ?
C22_21 H22C_21 0.9800 ?
C23_21 H23A_21 0.9800 ?
C23_21 H23B_21 0.9800 ?
C23_21 H23C_21 0.9800 ?
C24_21 H24_21 1.0000 ?
C24_21 C25_21 1.541(9) ?
C24_21 C26_21 1.522(11) ?
C25_21 H25A_21 0.9800 ?
C25_21 H25B_21 0.9800 ?
C25_21 H25C_21 0.9800 ?
C26_21 H26A_21 0.9800 ?
C26_21 H26B_21 0.9800 ?
C26_21 H26C_21 0.9800 ?
C27_21 H27_21 1.0000 ?
C27_21 C28_21 1.530(11) ?
C27_21 C29_21 1.520(10) ?
C28_21 H28A_21 0.9800 ?
C28_21 H28B_21 0.9800 ?
C28_21 H28C_21 0.9800 ?
C29_21 H29A_21 0.9800 ?
C29_21 H29B_21 0.9800 ?
C29_21 H29C_21 0.9800 ?
Si1_34 C1_34 1.874(6) ?
Si1_34 C11_34 1.907(8) ?
Si1_34 C14_34 1.864(8) ?
Si1_34 C17_34 1.930(7) ?
Si2_34 C8_34 1.894(5) ?
Si2_34 C21_34 1.886(8) ?
Si2_34 C24_34 1.877(8) ?
Si2_34 C27_34 1.903(7) ?
C1_34 C2_34 1.434(9) ?
C1_34 C5_34 1.466(8) ?
C2_34 H2_34 0.9500 ?
C2_34 C3_34 1.393(8) ?
C3_34 H3_34 0.9500 ?
C3_34 C4_34 1.431(8) ?
C4_34 C5_34 1.453(7) ?
C4_34 C8_34 1.449(8) ?
C5_34 C6_34 1.432(9) ?
C6_34 H6_34 0.9500 ?
C6_34 C7_34 1.429(8) ?
C7_34 H7_34 0.9500 ?
C7_34 C8_34 1.422(8) ?
C11_34 H11_34 1.0000 ?
C11_34 C12_34 1.512(11) ?
C11_34 C13_34 1.547(11) ?
C12_34 H12A_34 0.9800 ?
C12_34 H12B_34 0.9800 ?
C12_34 H12C_34 0.9800 ?
C13_34 H13A_34 0.9800 ?
C13_34 H13B_34 0.9800 ?
C13_34 H13C_34 0.9800 ?
C14_34 H14_34 1.0000 ?
C14_34 C15_34 1.503(11) ?
C14_34 C16_34 1.501(11) ?
C15_34 H15A_34 0.9800 ?
C15_34 H15B_34 0.9800 ?
C15_34 H15C_34 0.9800 ?
C16_34 H16A_34 0.9800 ?
C16_34 H16B_34 0.9800 ?
C16_34 H16C_34 0.9800 ?
C17_34 H17_34 1.0000 ?
C17_34 C18_34 1.541(10) ?
C17_34 C19_34 1.482(11) ?
C18_34 H18A_34 0.9800 ?
C18_34 H18B_34 0.9800 ?
C18_34 H18C_34 0.9800 ?
C19_34 H19A_34 0.9800 ?
C19_34 H19B_34 0.9800 ?
C19_34 H19C_34 0.9800 ?
C21_34 H21_34 1.0000 ?
C21_34 C22_34 1.499(12) ?
C21_34 C23_34 1.495(11) ?
C22_34 H22A_34 0.9799 ?
C22_34 H22B_34 0.9799 ?
C22_34 H22C_34 0.9799 ?
C23_34 H23A_34 0.9800 ?
C23_34 H23B_34 0.9800 ?
C23_34 H23C_34 0.9800 ?
C24_34 H24_34 1.0000 ?
C24_34 C25_34 1.547(11) ?
C24_34 C26_34 1.513(11) ?
C25_34 H25A_34 0.9800 ?
C25_34 H25B_34 0.9800 ?
C25_34 H25C_34 0.9800 ?
C26_34 H26A_34 0.9800 ?
C26_34 H26B_34 0.9800 ?
C26_34 H26C_34 0.9800 ?
C27_34 H27_34 1.0000 ?
C27_34 C28_34 1.533(9) ?
C27_34 C29_34 1.544(9) ?
C28_34 H28A_34 0.9800 ?
C28_34 H28B_34 0.9800 ?
C28_34 H28C_34 0.9800 ?
C29_34 H29A_34 0.9800 ?
C29_34 H29B_34 0.9800 ?
C29_34 H29C_34 0.9800 ?
O1_1 C1_1 1.281(17) ?
O2_1 C2_1 1.261(17) ?
O3_1 C6_1 1.299(17) ?
O4_1 C4_1 1.160(14) ?
O5_1 C8_1 1.218(12) ?
O6_1 C5_1 1.403(15) ?
O6_1 C6_1 1.356(17) ?
C1_1 C9_1 1.384(17) ?
C2_1 C7_1 1.463(18) ?
C3_1 C4_1 1.40(2) ?
C3_1 C5_1 1.32(2) ?
C5_1 C9_1 1.400(18) ?
C6_1 C7_1 1.383(18) ?
C7_1 C8_1 1.430(17) ?
C8_1 C9_1 1.520(19) ?
O1_2 C8_2 1.152(16) ?
O2_2 C1_2 1.279(15) ?
O3_2 C3_2 1.395(16) ?
O3_2 C7_2 1.375(17) ?
O4_2 C4_2 1.211(12) ?
O5_2 C7_2 1.308(17) ?
O6_2 C9_2 1.30(2) ?
C1_2 C2_2 1.391(16) ?
C2_2 C3_2 1.388(18) ?
C2_2 C4_2 1.518(18) ?
C3_2 C5_2 1.32(2) ?
C4_2 C6_2 1.434(18) ?
C5_2 C8_2 1.41(3) ?
C6_2 C7_2 1.378(19) ?
C6_2 C9_2 1.473(19) ?
Si1_12 C1_12 1.887(5) ?
Si1_12 C11_12 1.892(6) ?
Si1_12 C14_12 1.868(7) ?
Si1_12 C17_12 1.925(8) ?
Si2_12 C8_12 1.892(5) ?
Si2_12 C21_12 1.906(7) ?
Si2_12 C24_12 1.895(6) ?
Si2_12 C27_12 1.890(7) ?
C1_12 C2_12 1.429(8) ?
C1_12 C5_12 1.446(7) ?
C2_12 H2_12 0.9500 ?
C2_12 C3_12 1.400(8) ?
C3_12 H3_12 0.9500 ?
C3_12 C4_12 1.432(8) ?
C4_12 C5_12 1.444(7) ?
C4_12 C8_12 1.459(7) ?
C5_12 C6_12 1.430(7) ?
C6_12 H6_12 0.9500 ?
C6_12 C7_12 1.413(8) ?
C7_12 H7_12 0.9500 ?
C7_12 C8_12 1.442(8) ?
C11_12 H11_12 1.0000 ?
C11_12 C12_12 1.540(8) ?
C11_12 C13_12 1.522(8) ?
C12_12 H12A_12 0.9800 ?
C12_12 H12B_12 0.9800 ?
C12_12 H12C_12 0.9800 ?
C13_12 H13A_12 0.9800 ?
C13_12 H13B_12 0.9800 ?
C13_12 H13C_12 0.9800 ?
C14_12 H14_12 1.0000 ?
C14_12 C15_12 1.540(9) ?
C14_12 C16_12 1.528(11) ?
C15_12 H15A_12 0.9800 ?
C15_12 H15B_12 0.9800 ?
C15_12 H15C_12 0.9800 ?
C16_12 H16A_12 0.9800 ?
C16_12 H16B_12 0.9800 ?
C16_12 H16C_12 0.9800 ?
C17_12 H17_12 1.0000 ?
C17_12 C18_12 1.513(11) ?
C17_12 C19_12 1.518(12) ?
C18_12 H18A_12 0.9800 ?
C18_12 H18B_12 0.9800 ?
C18_12 H18C_12 0.9800 ?
C19_12 H19A_12 0.9800 ?
C19_12 H19B_12 0.9800 ?
C19_12 H19C_12 0.9800 ?
C21_12 H21_12 1.0000 ?
C21_12 C22_12 1.520(12) ?
C21_12 C23_12 1.528(10) ?
C22_12 H22A_12 0.9800 ?
C22_12 H22B_12 0.9800 ?
C22_12 H22C_12 0.9800 ?
C23_12 H23A_12 0.9800 ?
C23_12 H23B_12 0.9800 ?
C23_12 H23C_12 0.9800 ?
C24_12 H24_12 1.0000 ?
C24_12 C25_12 1.536(8) ?
C24_12 C26_12 1.519(10) ?
C25_12 H25A_12 0.9800 ?
C25_12 H25B_12 0.9800 ?
C25_12 H25C_12 0.9800 ?
C26_12 H26A_12 0.9800 ?
C26_12 H26B_12 0.9800 ?
C26_12 H26C_12 0.9800 ?
C27_12 H27_12 1.0000 ?
C27_12 C28_12 1.517(10) ?
C27_12 C29_12 1.572(9) ?
C28_12 H28A_12 0.9800 ?
C28_12 H28B_12 0.9800 ?
C28_12 H28C_12 0.9800 ?
C29_12 H29A_12 0.9800 ?
C29_12 H29B_12 0.9800 ?
C29_12 H29C_12 0.9800 ?
Si1_43 C1_43 1.895(5) ?
Si1_43 C11_43 1.895(7) ?
Si1_43 C14_43 1.896(8) ?
Si1_43 C17_43 1.880(5) ?
Si2_43 C8_43 1.890(5) ?
Si2_43 C21_43 1.883(8) ?
Si2_43 C24_43 1.894(8) ?
Si2_43 C27_43 1.912(7) ?
C1_43 C2_43 1.423(8) ?
C1_43 C5_43 1.448(8) ?
C2_43 H2_43 0.9500 ?
C2_43 C3_43 1.414(8) ?
C3_43 H3_43 0.9500 ?
C3_43 C4_43 1.428(9) ?
C4_43 C5_43 1.464(7) ?
C4_43 C8_43 1.458(8) ?
C5_43 C6_43 1.413(8) ?
C6_43 H6_43 0.9500 ?
C6_43 C7_43 1.413(7) ?
C7_43 H7_43 0.9500 ?
C7_43 C8_43 1.437(9) ?
C11_43 H11_43 1.0000 ?
C11_43 C12_43 1.527(8) ?
C11_43 C13_43 1.533(8) ?
C12_43 H12A_43 0.9800 ?
C12_43 H12B_43 0.9800 ?
C12_43 H12C_43 0.9800 ?
C13_43 H13A_43 0.9800 ?
C13_43 H13B_43 0.9800 ?
C13_43 H13C_43 0.9800 ?
C14_43 H14_43 1.0000 ?
C14_43 C15_43 1.518(10) ?
C14_43 C16_43 1.531(12) ?
C15_43 H15A_43 0.9800 ?
C15_43 H15B_43 0.9800 ?
C15_43 H15C_43 0.9800 ?
C16_43 H16A_43 0.9800 ?
C16_43 H16B_43 0.9800 ?
C16_43 H16C_43 0.9800 ?
C17_43 H17_43 1.0000 ?
C17_43 C18_43 1.542(8) ?
C17_43 C19_43 1.521(10) ?
C18_43 H18A_43 0.9800 ?
C18_43 H18B_43 0.9800 ?
C18_43 H18C_43 0.9800 ?
C19_43 H19A_43 0.9800 ?
C19_43 H19B_43 0.9800 ?
C19_43 H19C_43 0.9800 ?
C21_43 H21_43 1.0000 ?
C21_43 C22_43 1.525(10) ?
C21_43 C23_43 1.522(9) ?
C22_43 H22A_43 0.9800 ?
C22_43 H22B_43 0.9800 ?
C22_43 H22C_43 0.9800 ?
C23_43 H23A_43 0.9800 ?
C23_43 H23B_43 0.9800 ?
C23_43 H23C_43 0.9800 ?
C24_43 H24_43 1.0000 ?
C24_43 C25_43 1.548(8) ?
C24_43 C26_43 1.542(10) ?
C25_43 H25A_43 0.9800 ?
C25_43 H25B_43 0.9800 ?
C25_43 H25C_43 0.9800 ?
C26_43 H26A_43 0.9800 ?
C26_43 H26B_43 0.9800 ?
C26_43 H26C_43 0.9800 ?
C27_43 H27_43 1.0000 ?
C27_43 C28_43 1.546(12) ?
C27_43 C29_43 1.540(9) ?
C28_43 H28A_43 0.9800 ?
C28_43 H28B_43 0.9800 ?
C28_43 H28C_43 0.9800 ?
C29_43 H29A_43 0.9800 ?
C29_43 H29B_43 0.9800 ?
C29_43 H29C_43 0.9800 ?

loop_
_geom_torsion_atom_site_label_1
_geom_torsion_atom_site_label_2
_geom_torsion_atom_site_label_3
_geom_torsion_atom_site_label_4
_geom_torsion
Ti1 C4_21 C5_21 Ti2 -61.84(11)
Ti1 C4_21 C5_21 C1_21 -123.7(4)
Ti1 C4_21 C5_21 C6_21 61.5(4)
Ti1 C4_21 C8_21 Si2_21 127.0(5)
Ti1 C4_21 C8_21 C7_21 -66.4(4)
Ti1 C5_21 C6_21 C7_21 64.9(4)
Ti1 C6_21 C7_21 C8_21 63.3(4)
Ti1 C7_21 C8_21 Si2_21 -124.6(4)
Ti1 C7_21 C8_21 C4_21 67.9(3)
Ti1 O1_1 C1_1 Ti2 2.5(19)
Ti1 O1_1 C1_1 C9_1 177(3)
Ti1 O6_2 C9_2 Ti2 -6(3)
Ti1 O6_2 C9_2 C6_2 175(3)
Ti1 C4_12 C5_12 Ti2 -62.21(10)
Ti1 C4_12 C5_12 C1_12 -123.7(4)
Ti1 C4_12 C5_12 C6_12 60.6(4)
Ti1 C4_12 C8_12 Si2_12 147.2(5)
Ti1 C4_12 C8_12 C7_12 -67.4(3)
Ti1 C5_12 C6_12 C7_12 62.3(4)
Ti1 C6_12 C7_12 C8_12 62.6(4)
Ti1 C7_12 C8_12 Si2_12 -141.5(4)
Ti1 C7_12 C8_12 C4_12 67.9(3)
Ti2 C1_21 C2_21 C3_21 -68.3(5)
Ti2 C1_21 C5_21 Ti1 -11.5(4)
Ti2 C1_21 C5_21 C4_21 70.5(4)
Ti2 C1_21 C5_21 C6_21 -117.4(8)
Ti2 C2_21 C3_21 C4_21 -70.7(4)
Ti2 C3_21 C4_21 Ti1 25.5(3)
Ti2 C3_21 C4_21 C5_21 -54.9(4)
Ti2 C3_21 C4_21 C8_21 124.8(8)
Ti2 C4_21 C5_21 Ti1 61.84(11)
Ti2 C4_21 C5_21 C1_21 -61.9(4)
Ti2 C4_21 C5_21 C6_21 123.3(4)
Ti2 C4_21 C8_21 Ti1 -9.3(3)
Ti2 C4_21 C8_21 Si2_21 117.7(4)
Ti2 C4_21 C8_21 C7_21 -75.7(5)
Ti2 C5_21 C6_21 Ti1 28.9(3)
Ti2 C5_21 C6_21 C7_21 93.8(5)
Ti2 C1_1 C9_1 C5_1 -8(3)
Ti2 C1_1 C9_1 C8_1 161.1(19)
Ti2 C3_1 C5_1 O6_1 178.4(17)
Ti2 C3_1 C5_1 C9_1 8(3)
Ti2 O5_2 C7_2 O3_2 173.1(17)
Ti2 O5_2 C7_2 C6_2 -8(4)
Ti2 C1_12 C2_12 C3_12 -65.5(4)
Ti2 C1_12 C5_12 Ti1 -12.3(3)
Ti2 C1_12 C5_12 C4_12 65.0(4)
Ti2 C1_12 C5_12 C6_12 -121.7(7)
Ti2 C2_12 C3_12 C4_12 -72.8(4)
Ti2 C3_12 C4_12 Ti1 24.0(3)
Ti2 C3_12 C4_12 C5_12 -61.0(4)
Ti2 C3_12 C4_12 C8_12 123.6(8)
Ti2 C4_12 C5_12 Ti1 62.21(10)
Ti2 C4_12 C5_12 C1_12 -61.5(4)
Ti2 C4_12 C5_12 C6_12 122.8(4)
Ti2 C4_12 C8_12 Ti1 -14.2(3)
Ti2 C4_12 C8_12 Si2_12 133.0(4)
Ti2 C4_12 C8_12 C7_12 -81.6(5)
Ti2 C5_12 C6_12 Ti1 25.2(3)
Ti2 C5_12 C6_12 C7_12 87.5(5)
Ti3 C4_34 C5_34 Ti4 -60.88(14)
Ti3 C4_34 C5_34 C1_34 -122.7(5)
Ti3 C4_34 C5_34 C6_34 60.6(4)
Ti3 C4_34 C8_34 Si2_34 126.4(5)
Ti3 C4_34 C8_34 C7_34 -66.8(4)
Ti3 C5_34 C6_34 C7_34 64.2(5)
Ti3 C6_34 C7_34 C8_34 63.3(5)
Ti3 C7_34 C8_34 Si2_34 -123.8(5)
Ti3 C7_34 C8_34 C4_34 68.4(4)
Ti3 O2_1 C2_1 Ti4 -2.7(16)
Ti3 O2_1 C2_1 C7_1 -178.9(19)
Ti3 O2_2 C1_2 Ti4 -1.4(14)
Ti3 O2_2 C1_2 C2_2 172(2)
Ti3 C1_2 C2_2 C3_2 -49(10)
Ti3 C1_2 C2_2 C4_2 124(8)
Ti3 C4_43 C5_43 Ti4 -62.35(11)
Ti3 C4_43 C5_43 C1_43 -123.0(4)
Ti3 C4_43 C5_43 C6_43 59.3(4)
Ti3 C4_43 C8_43 Si2_43 142.3(6)
Ti3 C4_43 C8_43 C7_43 -67.1(4)
Ti3 C5_43 C6_43 C7_43 64.2(4)
Ti3 C6_43 C7_43 C8_43 62.1(4)
Ti3 C7_43 C8_43 Si2_43 -138.8(4)
Ti3 C7_43 C8_43 C4_43 67.4(4)
Ti4 C1_34 C2_34 C3_34 -71.1(5)
Ti4 C1_34 C5_34 Ti3 -5.5(4)
Ti4 C1_34 C5_34 C4_34 73.4(4)
Ti4 C1_34 C5_34 C6_34 -112.1(10)
Ti4 C2_34 C3_34 C4_34 -69.0(5)
Ti4 C3_34 C4_34 Ti3 28.2(3)
Ti4 C3_34 C4_34 C5_34 -53.7(4)
Ti4 C3_34 C4_34 C8_34 124.3(9)
Ti4 C4_34 C5_34 Ti3 60.88(14)
Ti4 C4_34 C5_34 C1_34 -61.8(4)
Ti4 C4_34 C5_34 C6_34 121.5(5)
Ti4 C4_34 C8_34 Ti3 -8.2(3)
Ti4 C4_34 C8_34 Si2_34 118.2(5)
Ti4 C4_34 C8_34 C7_34 -74.9(6)
Ti4 C5_34 C6_34 Ti3 30.9(3)
Ti4 C5_34 C6_34 C7_34 95.1(6)
Ti4 O3_1 C6_1 O6_1 174.6(18)
Ti4 O3_1 C6_1 C7_1 3(3)
Ti4 C2_1 C7_1 C6_1 -5(2)
Ti4 C2_1 C7_1 C8_1 171(2)
Ti4 C1_2 C2_2 C3_2 -12(2)
Ti4 C1_2 C2_2 C4_2 160(2)
Ti4 C1_43 C2_43 C3_43 -64.6(5)
Ti4 C1_43 C5_43 Ti3 -12.3(3)
Ti4 C1_43 C5_43 C4_43 64.8(4)
Ti4 C1_43 C5_43 C6_43 -118.9(8)
Ti4 C2_43 C3_43 C4_43 -74.4(4)
Ti4 C3_43 C4_43 Ti3 23.4(3)
Ti4 C3_43 C4_43 C5_43 -60.5(4)
Ti4 C3_43 C4_43 C8_43 123.8(10)
Ti4 C4_43 C5_43 Ti3 62.35(11)
Ti4 C4_43 C5_43 C1_43 -60.7(4)
Ti4 C4_43 C5_43 C6_43 121.7(4)
Ti4 C4_43 C8_43 Ti3 -12.5(4)
Ti4 C4_43 C8_43 Si2_43 129.8(4)
Ti4 C4_43 C8_43 C7_43 -79.6(6)
Ti4 C5_43 C6_43 Ti3 25.7(3)
Ti4 C5_43 C6_43 C7_43 89.9(5)
Si1_21 C1_21 C2_21 Ti2 -140.0(4)
Si1_21 C1_21 C2_21 C3_21 151.7(5)
Si1_21 C1_21 C5_21 Ti1 134.5(4)
Si1_21 C1_21 C5_21 Ti2 146.0(5)
Si1_21 C1_21 C5_21 C4_21 -143.5(5)
Si1_21 C1_21 C5_21 C6_21 28.6(11)
C1_21 Si1_21 C17_21 C18_21 -172.7(6)
C1_21 Si1_21 C17_21 C19_21 56.8(7)
C1_21 C2_21 C3_21 Ti2 63.4(4)
C1_21 C2_21 C3_21 C4_21 -7.3(7)
C1_21 C5_21 C6_21 Ti1 125.6(8)
C1_21 C5_21 C6_21 C7_21 -169.5(7)
C2_21 C1_21 C5_21 Ti1 -80.6(5)
C2_21 C1_21 C5_21 Ti2 -69.1(4)
C2_21 C1_21 C5_21 C4_21 1.5(6)
C2_21 C1_21 C5_21 C6_21 173.5(7)
C2_21 C3_21 C4_21 Ti1 88.0(5)
C2_21 C3_21 C4_21 Ti2 62.5(4)
C2_21 C3_21 C4_21 C5_21 7.7(6)
C2_21 C3_21 C4_21 C8_21 -172.7(7)
C3_21 C4_21 C5_21 Ti1 118.0(4)
C3_21 C4_21 C5_21 Ti2 56.2(4)
C3_21 C4_21 C5_21 C1_21 -5.7(6)
C3_21 C4_21 C5_21 C6_21 179.5(5)
C3_21 C4_21 C8_21 Ti1 -115.4(8)
C3_21 C4_21 C8_21 Si2_21 11.6(11)
C3_21 C4_21 C8_21 C7_21 178.2(8)
C4_21 C5_21 C6_21 Ti1 -62.1(4)
C4_21 C5_21 C6_21 C7_21 2.7(6)
C5_21 C1_21 C2_21 Ti2 71.8(4)
C5_21 C1_21 C2_21 C3_21 3.5(7)
C5_21 C4_21 C8_21 Ti1 64.2(4)
C5_21 C4_21 C8_21 Si2_21 -168.8(4)
C5_21 C4_21 C8_21 C7_21 -2.2(6)
C5_21 C6_21 C7_21 Ti1 -67.6(4)
C5_21 C6_21 C7_21 C8_21 -4.3(7)
C6_21 C7_21 C8_21 Ti1 -63.9(4)
C6_21 C7_21 C8_21 Si2_21 171.5(4)
C6_21 C7_21 C8_21 C4_21 4.0(6)
C8_21 Si2_21 C21_21 C22_21 -38.4(6)
C8_21 Si2_21 C21_21 C23_21 -163.9(6)
C8_21 Si2_21 C24_21 C25_21 -162.6(8)
C8_21 Si2_21 C24_21 C26_21 -33.0(6)
C8_21 Si2_21 C27_21 C28_21 69.0(6)
C8_21 Si2_21 C27_21 C29_21 -160.6(6)
C8_21 C4_21 C5_21 Ti1 -61.8(4)
C8_21 C4_21 C5_21 Ti2 -123.6(4)
C8_21 C4_21 C5_21 C1_21 174.5(5)
C8_21 C4_21 C5_21 C6_21 -0.3(6)
C11_21 Si1_21 C1_21 Ti2 174.7(5)
C11_21 Si1_21 C1_21 C2_21 -84.3(5)
C11_21 Si1_21 C1_21 C5_21 55.2(6)
C11_21 Si1_21 C17_21 C18_21 -58.7(8)
C11_21 Si1_21 C17_21 C19_21 170.9(6)
C14_21 Si1_21 C1_21 Ti2 57.6(6)
C14_21 Si1_21 C1_21 C2_21 158.6(5)
C14_21 Si1_21 C1_21 C5_21 -61.9(6)
C14_21 Si1_21 C17_21 C18_21 59.6(8)
C14_21 Si1_21 C17_21 C19_21 -70.9(7)
C17_21 Si1_21 C1_21 Ti2 -69.0(6)
C17_21 Si1_21 C1_21 C2_21 32.0(6)
C17_21 Si1_21 C1_21 C5_21 171.4(5)
C21_21 Si2_21 C8_21 Ti1 -22.6(4)
C21_21 Si2_21 C8_21 C4_21 -124.5(5)
C21_21 Si2_21 C8_21 C7_21 71.3(5)
C21_21 Si2_21 C24_21 C25_21 78.0(8)
C21_21 Si2_21 C24_21 C26_21 -152.3(6)
C21_21 Si2_21 C27_21 C28_21 -169.0(6)
C21_21 Si2_21 C27_21 C29_21 -38.7(7)
C24_21 Si2_21 C8_21 Ti1 -141.0(4)
C24_21 Si2_21 C8_21 C4_21 117.2(5)
C24_21 Si2_21 C8_21 C7_21 -47.0(6)
C24_21 Si2_21 C21_21 C22_21 75.8(6)
C24_21 Si2_21 C21_21 C23_21 -49.6(7)
C24_21 Si2_21 C27_21 C28_21 -43.8(7)
C24_21 Si2_21 C27_21 C29_21 86.5(7)
C27_21 Si2_21 C8_21 Ti1 99.5(4)
C27_21 Si2_21 C8_21 C4_21 -2.4(6)
C27_21 Si2_21 C8_21 C7_21 -166.6(5)
C27_21 Si2_21 C21_21 C22_21 -157.2(5)
C27_21 Si2_21 C21_21 C23_21 77.4(7)
C27_21 Si2_21 C24_21 C25_21 -48.1(9)
C27_21 Si2_21 C24_21 C26_21 81.5(7)
Si1_34 C1_34 C2_34 Ti4 -132.6(5)
Si1_34 C1_34 C2_34 C3_34 156.2(5)
Si1_34 C1_34 C5_34 Ti3 133.4(5)
Si1_34 C1_34 C5_34 Ti4 138.8(7)
Si1_34 C1_34 C5_34 C4_34 -147.8(6)
Si1_34 C1_34 C5_34 C6_34 26.7(14)
C1_34 Si1_34 C14_34 C15_34 71.8(8)
C1_34 Si1_34 C14_34 C16_34 -151.6(8)
C1_34 C2_34 C3_34 Ti4 63.2(5)
C1_34 C2_34 C3_34 C4_34 -5.7(8)
C1_34 C5_34 C6_34 Ti3 124.4(10)
C1_34 C5_34 C6_34 C7_34 -171.4(9)
C2_34 C1_34 C5_34 Ti3 -76.9(7)
C2_34 C1_34 C5_34 Ti4 -71.5(4)
C2_34 C1_34 C5_34 C4_34 1.9(7)
C2_34 C1_34 C5_34 C6_34 176.4(9)
C2_34 C3_34 C4_34 Ti3 88.6(6)
C2_34 C3_34 C4_34 Ti4 60.4(5)
C2_34 C3_34 C4_34 C5_34 6.6(7)
C2_34 C3_34 C4_34 C8_34 -175.4(8)
C3_34 C4_34 C5_34 Ti3 117.5(5)
C3_34 C4_34 C5_34 Ti4 56.6(4)
C3_34 C4_34 C5_34 C1_34 -5.2(7)
C3_34 C4_34 C5_34 C6_34 178.1(5)
C3_34 C4_34 C8_34 Ti3 -113.2(9)
C3_34 C4_34 C8_34 Si2_34 13.2(12)
C3_34 C4_34 C8_34 C7_34 180.0(8)
C4_34 C5_34 C6_34 Ti3 -61.0(4)
C4_34 C5_34 C6_34 C7_34 3.2(7)
C5_34 C1_34 C2_34 Ti4 73.5(4)
C5_34 C1_34 C2_34 C3_34 2.3(8)
C5_34 C4_34 C8_34 Ti3 64.7(4)
C5_34 C4_34 C8_34 Si2_34 -168.9(5)
C5_34 C4_34 C8_34 C7_34 -2.1(7)
C5_34 C6_34 C7_34 Ti3 -68.0(5)
C5_34 C6_34 C7_34 C8_34 -4.7(8)
C6_34 C7_34 C8_34 Ti3 -64.3(5)
C6_34 C7_34 C8_34 Si2_34 171.9(5)
C6_34 C7_34 C8_34 C4_34 4.1(7)
C8_34 Si2_34 C21_34 C22_34 -14.5(13)
C8_34 Si2_34 C21_34 C23_34 -164.5(10)
C8_34 Si2_34 C24_34 C25_34 -156.5(8)
C8_34 Si2_34 C24_34 C26_34 72.7(7)
C8_34 C4_34 C5_34 Ti3 -61.2(4)
C8_34 C4_34 C5_34 Ti4 -122.1(4)
C8_34 C4_34 C5_34 C1_34 176.1(5)
C8_34 C4_34 C5_34 C6_34 -0.7(7)
C11_34 Si1_34 C1_34 Ti4 -144.4(5)
C11_34 Si1_34 C1_34 C2_34 -46.9(6)
C11_34 Si1_34 C1_34 C5_34 99.3(7)
C11_34 Si1_34 C14_34 C15_34 -45.0(9)
C11_34 Si1_34 C14_34 C16_34 91.6(9)
C14_34 Si1_34 C1_34 Ti4 97.3(6)
C14_34 Si1_34 C1_34 C2_34 -165.2(6)
C14_34 Si1_34 C1_34 C5_34 -19.0(8)
C17_34 Si1_34 C1_34 Ti4 -26.2(7)
C17_34 Si1_34 C1_34 C2_34 71.4(6)
C17_34 Si1_34 C1_34 C5_34 -142.4(7)
C17_34 Si1_34 C14_34 C15_34 -165.5(7)
C17_34 Si1_34 C14_34 C16_34 -28.8(10)
C21_34 Si2_34 C8_34 Ti3 -140.3(5)
C21_34 Si2_34 C8_34 C4_34 117.7(7)
C21_34 Si2_34 C8_34 C7_34 -46.8(7)
C21_34 Si2_34 C24_34 C25_34 87.1(9)
C21_34 Si2_34 C24_34 C26_34 -43.7(8)
C24_34 Si2_34 C8_34 Ti3 99.5(5)
C24_34 Si2_34 C8_34 C4_34 -2.5(7)
C24_34 Si2_34 C8_34 C7_34 -167.0(6)
C24_34 Si2_34 C21_34 C22_34 100.4(12)
C24_34 Si2_34 C21_34 C23_34 -49.6(12)
C27_34 Si2_34 C8_34 Ti3 -17.4(5)
C27_34 Si2_34 C8_34 C4_34 -119.4(6)
C27_34 Si2_34 C8_34 C7_34 76.1(6)
C27_34 Si2_34 C21_34 C22_34 -137.6(11)
C27_34 Si2_34 C21_34 C23_34 72.4(12)
C27_34 Si2_34 C24_34 C25_34 -36.9(9)
C27_34 Si2_34 C24_34 C26_34 -167.7(6)
O1_1 C1_1 C9_1 C5_1 177(3)
O1_1 C1_1 C9_1 C8_1 -14(4)
O2_1 C2_1 C7_1 C6_1 172(2)
O2_1 C2_1 C7_1 C8_1 -13(3)
O3_1 C6_1 C7_1 C2_1 2(3)
O3_1 C6_1 C7_1 C8_1 -174(3)
O5_1 C8_1 C9_1 C1_1 -6(4)
O5_1 C8_1 C9_1 C5_1 163(3)
O6_1 C5_1 C9_1 C1_1 -170(2)
O6_1 C5_1 C9_1 C8_1 21(3)
O6_1 C6_1 C7_1 C2_1 -169(2)
O6_1 C6_1 C7_1 C8_1 15(4)
C2_1 C7_1 C8_1 O5_1 4(4)
C2_1 C7_1 C8_1 C9_1 -177(2)
C3_1 C5_1 C9_1 C1_1 0(4)
C3_1 C5_1 C9_1 C8_1 -170(3)
C4_1 C3_1 C5_1 O6_1 -38(4)
C4_1 C3_1 C5_1 C9_1 152(3)
C5_1 O6_1 C6_1 O3_1 177(2)
C5_1 O6_1 C6_1 C7_1 -11(3)
C6_1 O6_1 C5_1 C3_1 -178(2)
C6_1 O6_1 C5_1 C9_1 -7(3)
C6_1 C7_1 C8_1 O5_1 180(3)
C6_1 C7_1 C8_1 C9_1 -1(3)
C7_1 C8_1 C9_1 C1_1 175(2)
C7_1 C8_1 C9_1 C5_1 -16(3)
O2_2 C1_2 C2_2 C3_2 173(2)
O2_2 C1_2 C2_2 C4_2 -15(3)
O3_2 C3_2 C5_2 Ti4 -179(2)
O3_2 C3_2 C5_2 C8_2 -12(5)
O4_2 C4_2 C6_2 C7_2 179(3)
O4_2 C4_2 C6_2 C9_2 -7(4)
C1_2 C2_2 C3_2 O3_2 -172(2)
C1_2 C2_2 C3_2 C5_2 10(4)
C1_2 C2_2 C4_2 O4_2 -3(4)
C1_2 C2_2 C4_2 C6_2 -179(2)
C2_2 C3_2 C5_2 Ti4 -1(4)
C2_2 C3_2 C5_2 C8_2 167(3)
C2_2 C4_2 C6_2 C7_2 -5(4)
C2_2 C4_2 C6_2 C9_2 169(2)
C3_2 O3_2 C7_2 O5_2 177(2)
C3_2 O3_2 C7_2 C6_2 -1(4)
C3_2 C2_2 C4_2 O4_2 169(3)
C3_2 C2_2 C4_2 C6_2 -7(3)
C4_2 C2_2 C3_2 O3_2 16(3)
C4_2 C2_2 C3_2 C5_2 -163(3)
C4_2 C6_2 C7_2 O3_2 10(4)
C4_2 C6_2 C7_2 O5_2 -169(3)
C4_2 C6_2 C9_2 Ti2 170.2(19)
C4_2 C6_2 C9_2 O6_2 -10(4)
C7_2 O3_2 C3_2 C2_2 -12(3)
C7_2 O3_2 C3_2 C5_2 167(3)
C7_2 C6_2 C9_2 Ti2 -15(3)
C7_2 C6_2 C9_2 O6_2 165(3)
C9_2 C6_2 C7_2 O3_2 -165(2)
C9_2 C6_2 C7_2 O5_2 16(4)
Si1_12 C1_12 C2_12 Ti2 -139.5(4)
Si1_12 C1_12 C2_12 C3_12 155.0(4)
Si1_12 C1_12 C5_12 Ti1 133.0(3)
Si1_12 C1_12 C5_12 Ti2 145.4(4)
Si1_12 C1_12 C5_12 C4_12 -149.6(4)
Si1_12 C1_12 C5_12 C6_12 23.7(10)
C1_12 Si1_12 C11_12 C12_12 60.9(5)
C1_12 Si1_12 C11_12 C13_12 -170.4(5)
C1_12 Si1_12 C14_12 C15_12 -166.3(6)
C1_12 Si1_12 C14_12 C16_12 66.8(6)
C1_12 C2_12 C3_12 Ti2 66.4(4)
C1_12 C2_12 C3_12 C4_12 -6.4(7)
C1_12 C5_12 C6_12 Ti1 127.8(7)
C1_12 C5_12 C6_12 C7_12 -169.9(7)
C2_12 C1_12 C5_12 Ti1 -77.3(5)
C2_12 C1_12 C5_12 Ti2 -64.9(4)
C2_12 C1_12 C5_12 C4_12 0.0(6)
C2_12 C1_12 C5_12 C6_12 173.4(7)
C2_12 C3_12 C4_12 Ti1 91.1(5)
C2_12 C3_12 C4_12 Ti2 67.1(4)
C2_12 C3_12 C4_12 C5_12 6.1(6)
C2_12 C3_12 C4_12 C8_12 -169.4(7)
C3_12 C4_12 C5_12 Ti1 119.9(4)
C3_12 C4_12 C5_12 Ti2 57.7(4)
C3_12 C4_12 C5_12 C1_12 -3.8(6)
C3_12 C4_12 C5_12 C6_12 -179.5(4)
C3_12 C4_12 C8_12 Ti1 -117.0(8)
C3_12 C4_12 C8_12 Si2_12 30.2(11)
C3_12 C4_12 C8_12 C7_12 175.6(7)
C4_12 C5_12 C6_12 Ti1 -58.7(3)
C4_12 C5_12 C6_12 C7_12 3.6(6)
C5_12 C1_12 C2_12 Ti2 69.5(4)
C5_12 C1_12 C2_12 C3_12 3.9(7)
C5_12 C4_12 C8_12 Ti1 67.6(4)
C5_12 C4_12 C8_12 Si2_12 -145.2(4)
C5_12 C4_12 C8_12 C7_12 0.3(6)
C5_12 C6_12 C7_12 Ti1 -66.2(4)
C5_12 C6_12 C7_12 C8_12 -3.6(6)
C6_12 C7_12 C8_12 Ti1 -65.9(4)
C6_12 C7_12 C8_12 Si2_12 152.6(4)
C6_12 C7_12 C8_12 C4_12 2.1(6)
C8_12 Si2_12 C24_12 C25_12 -174.3(6)
C8_12 Si2_12 C24_12 C26_12 -44.8(6)
C8_12 Si2_12 C27_12 C28_12 67.9(6)
C8_12 Si2_12 C27_12 C29_12 -167.2(5)
C8_12 C4_12 C5_12 Ti1 -63.0(3)
C8_12 C4_12 C5_12 Ti2 -125.2(4)
C8_12 C4_12 C5_12 C1_12 173.3(4)
C8_12 C4_12 C5_12 C6_12 -2.4(6)
C11_12 Si1_12 C1_12 Ti2 155.3(4)
C11_12 Si1_12 C1_12 C2_12 -105.9(5)
C11_12 Si1_12 C1_12 C5_12 38.6(5)
C11_12 Si1_12 C14_12 C15_12 79.3(7)
C11_12 Si1_12 C14_12 C16_12 -47.6(6)
C14_12 Si1_12 C1_12 Ti2 36.4(6)
C14_12 Si1_12 C1_12 C2_12 135.2(5)
C14_12 Si1_12 C1_12 C5_12 -80.2(6)
C14_12 Si1_12 C11_12 C12_12 -178.3(5)
C14_12 Si1_12 C11_12 C13_12 -49.7(6)
C17_12 Si1_12 C1_12 Ti2 -89.0(5)
C17_12 Si1_12 C1_12 C2_12 9.9(6)
C17_12 Si1_12 C1_12 C5_12 154.4(5)
C17_12 Si1_12 C11_12 C12_12 -52.0(6)
C17_12 Si1_12 C11_12 C13_12 76.7(6)
C17_12 Si1_12 C14_12 C15_12 -45.1(8)
C17_12 Si1_12 C14_12 C16_12 -172.0(5)
C21_12 Si2_12 C8_12 Ti1 -30.5(6)
C21_12 Si2_12 C8_12 C4_12 -150.7(5)
C21_12 Si2_12 C8_12 C7_12 67.9(5)
C21_12 Si2_12 C24_12 C25_12 66.2(7)
C21_12 Si2_12 C24_12 C26_12 -164.4(6)
C21_12 Si2_12 C27_12 C28_12 -164.8(5)
C21_12 Si2_12 C27_12 C29_12 -39.9(6)
C24_12 Si2_12 C8_12 Ti1 -145.5(5)
C24_12 Si2_12 C8_12 C4_12 94.3(5)
C24_12 Si2_12 C8_12 C7_12 -47.1(5)
C24_12 Si2_12 C27_12 C28_12 -46.3(6)
C24_12 Si2_12 C27_12 C29_12 78.6(6)
C27_12 Si2_12 C8_12 Ti1 94.2(5)
C27_12 Si2_12 C8_12 C4_12 -26.0(6)
C27_12 Si2_12 C8_12 C7_12 -167.5(4)
C27_12 Si2_12 C24_12 C25_12 -53.1(7)
C27_12 Si2_12 C24_12 C26_12 76.3(6)
Si1_43 C1_43 C2_43 Ti4 -138.6(4)
Si1_43 C1_43 C2_43 C3_43 156.8(5)
Si1_43 C1_43 C5_43 Ti3 131.8(4)
Si1_43 C1_43 C5_43 Ti4 144.1(4)
Si1_43 C1_43 C5_43 C4_43 -151.1(4)
Si1_43 C1_43 C5_43 C6_43 25.2(11)
C1_43 Si1_43 C11_43 C12_43 59.0(5)
C1_43 Si1_43 C11_43 C13_43 -172.5(6)
C1_43 Si1_43 C14_43 C15_43 -158.7(7)
C1_43 Si1_43 C14_43 C16_43 72.4(6)
C1_43 Si1_43 C17_43 C18_43 -163.4(6)
C1_43 Si1_43 C17_43 C19_43 68.8(6)
C1_43 C2_43 C3_43 Ti4 65.5(5)
C1_43 C2_43 C3_43 C4_43 -8.9(8)
C1_43 C5_43 C6_43 Ti3 125.5(8)
C1_43 C5_43 C6_43 C7_43 -170.4(7)
C2_43 C1_43 C5_43 Ti3 -78.3(5)
C2_43 C1_43 C5_43 Ti4 -66.0(4)
C2_43 C1_43 C5_43 C4_43 -1.2(6)
C2_43 C1_43 C5_43 C6_43 175.1(7)
C2_43 C3_43 C4_43 Ti3 91.5(6)
C2_43 C3_43 C4_43 Ti4 68.1(4)
C2_43 C3_43 C4_43 C5_43 7.6(7)
C2_43 C3_43 C4_43 C8_43 -168.0(9)
C3_43 C4_43 C5_43 Ti3 119.1(5)
C3_43 C4_43 C5_43 Ti4 56.7(4)
C3_43 C4_43 C5_43 C1_43 -4.0(7)
C3_43 C4_43 C5_43 C6_43 178.4(5)
C3_43 C4_43 C8_43 Ti3 -116.5(10)
C3_43 C4_43 C8_43 Si2_43 25.8(13)
C3_43 C4_43 C8_43 C7_43 176.4(9)
C4_43 C5_43 C6_43 Ti3 -58.2(4)
C4_43 C5_43 C6_43 C7_43 6.0(6)
C5_43 C1_43 C2_43 Ti4 70.7(4)
C5_43 C1_43 C2_43 C3_43 6.2(7)
C5_43 C4_43 C8_43 Ti3 67.9(4)
C5_43 C4_43 C8_43 Si2_43 -149.8(5)
C5_43 C4_43 C8_43 C7_43 0.8(6)
C5_43 C6_43 C7_43 Ti3 -67.8(4)
C5_43 C6_43 C7_43 C8_43 -5.7(7)
C6_43 C7_43 C8_43 Ti3 -64.5(4)
C6_43 C7_43 C8_43 Si2_43 156.7(4)
C6_43 C7_43 C8_43 C4_43 3.0(7)
C8_43 Si2_43 C21_43 C22_43 73.4(7)
C8_43 Si2_43 C21_43 C23_43 -153.4(7)
C8_43 Si2_43 C24_43 C25_43 -168.2(8)
C8_43 Si2_43 C24_43 C26_43 -41.1(7)
C8_43 C4_43 C5_43 Ti3 -63.5(4)
C8_43 C4_43 C5_43 Ti4 -125.8(4)
C8_43 C4_43 C5_43 C1_43 173.5(5)
C8_43 C4_43 C5_43 C6_43 -4.2(6)
C11_43 Si1_43 C1_43 Ti4 151.9(5)
C11_43 Si1_43 C1_43 C2_43 -108.2(6)
C11_43 Si1_43 C1_43 C5_43 36.5(5)
C11_43 Si1_43 C14_43 C15_43 -48.7(8)
C11_43 Si1_43 C14_43 C16_43 -177.7(6)
C11_43 Si1_43 C17_43 C18_43 82.4(7)
C11_43 Si1_43 C17_43 C19_43 -45.4(6)
C14_43 Si1_43 C1_43 Ti4 -91.8(5)
C14_43 Si1_43 C1_43 C2_43 8.2(6)
C14_43 Si1_43 C1_43 C5_43 152.8(5)
C14_43 Si1_43 C11_43 C12_43 -53.0(6)
C14_43 Si1_43 C11_43 C13_43 75.5(7)
C14_43 Si1_43 C17_43 C18_43 -43.2(7)
C14_43 Si1_43 C17_43 C19_43 -171.0(5)
C17_43 Si1_43 C1_43 Ti4 32.7(6)
C17_43 Si1_43 C1_43 C2_43 132.6(5)
C17_43 Si1_43 C1_43 C5_43 -82.7(5)
C17_43 Si1_43 C11_43 C12_43 -179.7(5)
C17_43 Si1_43 C11_43 C13_43 -51.2(7)
C17_43 Si1_43 C14_43 C15_43 76.6(8)
C17_43 Si1_43 C14_43 C16_43 -52.4(7)
C21_43 Si2_43 C8_43 Ti3 92.4(6)
C21_43 Si2_43 C8_43 C4_43 -21.1(7)
C21_43 Si2_43 C8_43 C7_43 -168.1(5)
C21_43 Si2_43 C24_43 C25_43 -50.8(9)
C21_43 Si2_43 C24_43 C26_43 76.4(7)
C24_43 Si2_43 C8_43 Ti3 -147.2(6)
C24_43 Si2_43 C8_43 C4_43 99.4(7)
C24_43 Si2_43 C8_43 C7_43 -47.6(6)
C24_43 Si2_43 C21_43 C22_43 -40.5(7)
C24_43 Si2_43 C21_43 C23_43 92.7(8)
C27_43 Si2_43 C8_43 Ti3 -30.4(7)
C27_43 Si2_43 C8_43 C4_43 -143.9(6)
C27_43 Si2_43 C8_43 C7_43 69.1(6)
C27_43 Si2_43 C21_43 C22_43 -164.4(6)
C27_43 Si2_43 C21_43 C23_43 -31.2(9)
C27_43 Si2_43 C24_43 C25_43 74.3(8)
C27_43 Si2_43 C24_43 C26_43 -158.6(6)
